data_7718174
loop_
_publ_author_name
'Wu, Shaohua'
'Chen, Ping'
'Xia, Xiaoyang'
'Wang, Wenya'
'Xie, Qifei'
'Qi, Yanyu'
'Han, Huabo'
'Zhou, Liang'
'Lu, Guangzhao'

_publ_section_title
;
 Circularly polarized narrowband phosphorescent organic light-emitting
 diodes.
;
_journal_issue 14
_journal_name_full 'Dalton transactions (Cambridge, England : 2003)'
_journal_page_first 5805
_journal_page_last 5811
_journal_paper_doi 10.1039/d5dt00337g
_journal_volume 54
_journal_year 2025
_chemical_absolute_configuration ad
_chemical_formula_moiety 'C58 H42 F3 Ir N6 O2, 3(C H2 Cl2)'
_chemical_formula_sum 'C61 H48 Cl6 F3 Ir N6 O2'
_chemical_formula_weight 1358.95
_chemical_properties_physical Air-sensitive,Heat-sensitive,Oxygen-sensitive,Light-sensitive
_space_group_crystal_system monoclinic
_space_group_IT_number 4
_space_group_name_Hall 'P 2yb'
_space_group_name_H-M_alt 'P 1 21 1'
_atom_sites_solution_hydrogens geom
_atom_sites_solution_primary iterative
_audit_creation_date 2025-02-17
_audit_creation_method
;
Olex2 1.5
(compiled 2024.02.16 svn.r378c4104 for OlexSys, GUI svn.r6928)
;
_audit_update_record
;
2025-02-17 deposited with the CCDC.	2025-02-21 downloaded from the CCDC.
;
_cell_angle_alpha 90
_cell_angle_beta 92.706(2)
_cell_angle_gamma 90
_cell_formula_units_Z 4
_cell_length_a 17.2107(5)
_cell_length_b 17.8095(4)
_cell_length_c 18.4348(3)
_cell_measurement_reflns_used 9884
_cell_measurement_temperature 223.00
_cell_measurement_theta_max 68.818
_cell_measurement_theta_min 3.433
_cell_volume 5644.2(2)
_computing_cell_refinement 'SAINT V8.40B (?, 2016)'
_computing_data_collection 'SAINT V8.40B (?, 2016)'
_computing_data_reduction 'SAINT V8.40B (?, 2016)'
_computing_molecular_graphics 'Olex2 1.5 (Dolomanov et al., 2009)'
_computing_publication_material 'Olex2 1.5 (Dolomanov et al., 2009)'
_computing_structure_refinement 'olex2.refine 1.5 (Bourhis et al., 2015)'
_computing_structure_solution 'olex2.solve 1.5 (Bourhis et al., 2015)'
_diffrn_ambient_temperature 223.00
_diffrn_measured_fraction_theta_full 0.995
_diffrn_measured_fraction_theta_max 0.988
_diffrn_measurement_device_type 'Bruker D8 VENTURE'
_diffrn_measurement_method '\f and \w scans'
_diffrn_radiation_type CuK\a
_diffrn_radiation_wavelength 1.54178
_diffrn_reflns_av_R_equivalents 0.0443
_diffrn_reflns_av_unetI/netI 0.0598
_diffrn_reflns_Laue_measured_fraction_full 0.995
_diffrn_reflns_Laue_measured_fraction_max 0.988
_diffrn_reflns_limit_h_max 20
_diffrn_reflns_limit_h_min -20
_diffrn_reflns_limit_k_max 21
_diffrn_reflns_limit_k_min -17
_diffrn_reflns_limit_l_max 22
_diffrn_reflns_limit_l_min -17
_diffrn_reflns_number 35867
_diffrn_reflns_point_group_measured_fraction_full 0.815
_diffrn_reflns_point_group_measured_fraction_max 0.805
_diffrn_reflns_theta_full 67.679
_diffrn_reflns_theta_max 69.065
_diffrn_reflns_theta_min 2.399
_diffrn_source_current 1.1
_diffrn_source_power 0.05500000000000001
_diffrn_source_voltage 50.0
_diffrn_standards_number 0
_exptl_absorpt_coefficient_mu 7.689
_exptl_absorpt_correction_T_max 0.3201
_exptl_absorpt_correction_T_min 0.1978
_exptl_absorpt_correction_type multi-scan
_exptl_absorpt_process_details
;
SADABS-2016/2 (Bruker,2016/2) was used for absorption correction.
wR2(int) was 0.0823 before and 0.0593 after correction.
The Ratio of minimum to maximum transmission is 0.6179.
The \l/2 correction factor is Not present.
;
_exptl_crystal_colour 'clear orangish orange'
_exptl_crystal_colour_lustre clear
_exptl_crystal_colour_modifier orangish
_exptl_crystal_colour_primary orange
_exptl_crystal_density_diffrn 1.599
_exptl_crystal_description block
_exptl_crystal_F_000 2712
_exptl_crystal_preparation Luminescent
_exptl_crystal_size_max 0.15
_exptl_crystal_size_mid 0.13
_exptl_crystal_size_min 0.12
_refine_diff_density_max 0.737
_refine_diff_density_min -0.973
_refine_diff_density_rms 0.073
_refine_ls_abs_structure_details
;
 Flack x determined using 5016 quotients [(I+)-(I-)]/[(I+)+(I-)]
 (Parsons, Flack and Wagner, Acta Cryst. B69 (2013) 249-259).
;
_refine_ls_abs_structure_Flack 0.017(8)
_refine_ls_extinction_method none
_refine_ls_goodness_of_fit_ref 1.049
_refine_ls_hydrogen_treatment constr
_refine_ls_matrix_type full
_refine_ls_number_parameters 1488
_refine_ls_number_reflns 16919
_refine_ls_number_restraints 155
_refine_ls_restrained_S_all 1.058
_refine_ls_R_factor_all 0.0413
_refine_ls_R_factor_gt 0.0365
_refine_ls_shift/su_max 0.001
_refine_ls_shift/su_mean 0.000
_refine_ls_structure_factor_coef Fsqd
_refine_ls_weighting_details 'w=1/[\s^2^(Fo^2^)+(0.0335P)^2^+1.7876P] where P=(Fo^2^+2Fc^2^)/3'
_refine_ls_weighting_scheme calc
_refine_ls_wR_factor_gt 0.0865
_refine_ls_wR_factor_ref 0.0901
_reflns_Friedel_coverage 0.576
_reflns_Friedel_fraction_full 0.622
_reflns_Friedel_fraction_max 0.610
_reflns_number_gt 15400
_reflns_number_total 16919
_reflns_threshold_expression 'I > 2\s(I)'
_cod_data_source_file d5dt00337g2.cif
_cod_data_source_block cu_20250211_zh_sx15_10_0m
_cod_depositor_comments
;
The following automatic conversions were performed:

data item '_chemical_absolute_configuration' value 'AD' was changed
to 'ad' in accordance with the
/home/data/users/saulius/crontab/automatic-downloads/rss-feeds/RSC/lib/dictionaries/cif_core.dic
dictionary named 'cif_core.dic' version 2.4.2 last updated on
2011-04-26.

Automatic conversion script
Id: cif_fix_values 8170 2020-07-09 18:12:32Z antanas 

 Adding full bibliography for 7718174.cif.
;
_cod_database_code 7718174
_shelx_shelxl_version_number 2018/3
_shelx_space_group_comment
;
The symmetry employed for this shelxl refinement is uniquely defined
by the following loop, which should always be used as a source of
symmetry information in preference to the above space-group names.
They are only intended as comments.
;
_shelx_estimated_absorpt_t_max 0.459
_shelx_estimated_absorpt_t_min 0.392
_olex2_refinement_description
;
1. Fixed Uiso
 At 1.2 times of:
  All C(H) groups, All C(H,H) groups
 At 1.5 times of:
  All C(H,H,H) groups
2. Restrained distances
 Cl11-C122
 1.78 with sigma of 0.02
 Cl12-C122
 1.77 with sigma of 0.02
 Cl11-C122 = Cl12-C122
 1.771 with sigma of 0.01
 Cl11-Cl12
 2.916 with sigma of 0.03
 Cl13-C1A
 1.78 with sigma of 0.02
 Cl14-C1A
 1.77 with sigma of 0.02
 Cl13-C1A = Cl14-C1A
 1.771 with sigma of 0.01
 Cl13-Cl14
 2.916 with sigma of 0.03
 Cl8-C120 = Cl7-C120
 1.77 with sigma of 0.02
 Cl11-Cl12
 2.92 with sigma of 0.04
 Cl13-Cl14
 2.92 with sigma of 0.04
 Cl6-C119 \\sim Cl6A-C1B \\sim Cl5A-C1B \\sim Cl5-C119
 with sigma of 0.02
3. Uiso/Uaniso restraints and constraints
Cl5 \\sim Cl6 \\sim C119 \\sim Cl7 \\sim Cl8 \\sim C120: within 2A with sigma
of 0.01 and sigma for terminal atoms of 0.02 within 2A
C1B \\sim Cl5 \\sim Cl5A \\sim Cl6 \\sim Cl6A \\sim C119: within 2A with sigma
of 0.01 and sigma for terminal atoms of 0.02 within 2A
Cl11 \\sim Cl12 \\sim C122: within 2A with sigma of 0.04 and sigma for terminal
atoms of 0.08 within 2A
C1A \\sim Cl13 \\sim Cl14: within 2A with sigma of 0.04 and sigma for terminal
atoms of 0.08 within 2A
C1A \\sim Cl11 \\sim Cl12 \\sim Cl13 \\sim Cl14 \\sim C122: within 2A with
sigma of 0.01 and sigma for terminal atoms of 0.02 within 2A
4. Rigid body (RIGU) restrains
 Cl11, Cl12, C122
 with sigma for 1-2 distances of 0.004 and sigma for 1-3 distances of 0.004
 C1A, Cl13, Cl14
 with sigma for 1-2 distances of 0.004 and sigma for 1-3 distances of 0.004
5. Others
 Sof(C1B)=Sof(H1Ba)=Sof(H1Bb)=Sof(Cl5A)=Sof(Cl6A)=Sof(C1A)=Sof(H1Aa)=Sof(H1Ab)=
 Sof(Cl13)=Sof(Cl14)=1-FVAR(1)
 Sof(Cl5)=Sof(Cl6)=Sof(C119)=Sof(H11q)=Sof(H11r)=Sof(Cl11)=Sof(Cl12)=Sof(C122)=
 Sof(H12a)=Sof(H12b)=FVAR(1)
6.a Ternary CH refined with riding coordinates:
 C110(H110), C49(H49)
6.b Secondary CH2 refined with riding coordinates:
 C111(H11a,H11b), C112(H11c,H11d), C52(H52a,H52b), C53(H53a,H53b), C1B(H1Ba,
 H1Bb), C119(H11q,H11r), C1A(H1Aa,H1Ab), C122(H12a,H12b), C118(H11s,H11t),
 C117(H11u,H11v), C120(H12c,H12d), C121(H12e,H12f)
6.c Aromatic/amide H refined with riding coordinates:
 C61(H61), C66(H66), C67(H67), C68(H68), C69(H69), C72(H72), C73(H73),
 C74(H74), C75(H75), C78(H78), C79(H79), C84(H84), C89(H89), C90(H90), C91(H91),
  C92(H92), C96(H96), C97(H97), C98(H98), C99(H99), C101(H101), C102(H102),
 C5(H5), C8(H8), C9(H9), C14(H14), C15(H15), C16(H16), C17(H17), C20(H20),
 C21(H21), C22(H22), C23(H23), C29(H29), C30(H30), C31(H31), C32(H32), C34(H34),
  C37(H37), C38(H38), C43(H43), C44(H44), C45(H45), C46(H46)
6.d Idealised Me refined as rotating group:
 C81(H81a,H81b,H81c), C104(H10a,H10b,H10c), C113(H11e,H11f,H11g), C114(H11h,
 H11i,H11j), C115(H11k,H11l,H11m), C11(H11n,H11o,H11p), C40(H40a,H40b,H40c),
 C54(H54a,H54b,H54c), C55(H55a,H55b,H55c), C56(H56a,H56b,H56c)
;
_olex2_submission_special_instructions 'No special instructions were received'

loop_
_space_group_symop_operation_xyz
'x, y, z'
'-x, y+1/2, -z'

loop_
_atom_site_label
_atom_site_type_symbol
_atom_site_fract_x
_atom_site_fract_y
_atom_site_fract_z
_atom_site_U_iso_or_equiv
_atom_site_adp_type
_atom_site_occupancy
_atom_site_site_symmetry_order
_atom_site_calc_flag
_atom_site_refinement_flags_posn
_atom_site_refinement_flags_adp
_atom_site_refinement_flags_occupancy
_atom_site_disorder_assembly
_atom_site_disorder_group
Ir2 Ir 0.34847(2) 0.44846(2) 0.44923(2) 0.04128(10) Uani 1 1 d . . . . .
O3 O 0.3218(4) 0.3964(4) 0.3453(3) 0.0481(16) Uani 1 1 d . . . . .
F4 F 0.3317(5) 0.3357(5) 0.2206(3) 0.083(2) Uani 1 1 d . . . . .
O4 O 0.2601(4) 0.3815(4) 0.4953(4) 0.0491(16) Uani 1 1 d . . . . .
F5 F 0.2107(6) 0.3130(7) 0.2284(4) 0.108(3) Uani 1 1 d . . . . .
F6 F 0.2940(8) 0.2303(5) 0.2617(4) 0.116(3) Uani 1 1 d . . . . .
N7 N 0.2741(4) 0.5253(4) 0.4080(4) 0.0426(17) Uani 1 1 d . . . . .
N8 N 0.1979(5) 0.5226(5) 0.4227(4) 0.0477(18) Uani 1 1 d . . . . .
N9 N 0.6160(5) 0.5693(5) 0.3566(5) 0.053(2) Uani 1 1 d . . . . .
N10 N 0.4140(5) 0.3595(5) 0.4853(4) 0.0458(18) Uani 1 1 d . . . . .
N11 N 0.4310(5) 0.3041(5) 0.4392(4) 0.055(2) Uani 1 1 d . . . . .
N12 N 0.3481(5) 0.6093(5) 0.6989(4) 0.055(2) Uani 1 1 d . . . . .
C59 C 0.4253(6) 0.5153(6) 0.4019(4) 0.043(2) Uani 1 1 d . . . . .
C60 C 0.3860(5) 0.5688(6) 0.3518(5) 0.044(2) Uani 1 1 d . . . . .
C61 C 0.4226(6) 0.6166(6) 0.3040(5) 0.045(2) Uani 1 1 d . . . . .
H61 H 0.393330 0.649061 0.273231 0.054 Uiso 1 1 calc R U . . .
C62 C 0.5031(6) 0.6152(6) 0.3029(5) 0.049(2) Uani 1 1 d . . . . .
C63 C 0.5369(6) 0.5669(6) 0.3532(5) 0.048(2) Uani 1 1 d . . . . .
C64 C 0.5057(6) 0.5193(6) 0.4059(5) 0.049(2) Uani 1 1 d . . . . .
C65 C 0.5750(6) 0.4926(6) 0.4462(6) 0.048(2) Uani 1 1 d . . . . .
C66 C 0.5860(6) 0.4474(8) 0.5084(5) 0.058(2) Uani 1 1 d . . . . .
H66 H 0.543447 0.424713 0.529945 0.069 Uiso 1 1 calc R U . . .
C67 C 0.6625(7) 0.4370(8) 0.5375(8) 0.073(4) Uani 1 1 d . . . . .
H67 H 0.670717 0.410052 0.581045 0.088 Uiso 1 1 calc R U . . .
C68 C 0.7246(7) 0.4652(7) 0.5036(8) 0.072(4) Uani 1 1 d . . . . .
H68 H 0.774934 0.455172 0.523258 0.086 Uiso 1 1 calc R U . . .
C69 C 0.7166(7) 0.5064(7) 0.4439(7) 0.066(3) Uani 1 1 d . . . . .
H69 H 0.760813 0.524320 0.421298 0.079 Uiso 1 1 calc R U . . .
C70 C 0.6420(6) 0.5231(6) 0.4146(6) 0.051(2) Uani 1 1 d . . . . .
C71 C 0.5704(6) 0.6507(7) 0.2703(6) 0.055(3) Uani 1 1 d . . . . .
C72 C 0.5765(7) 0.7041(7) 0.2160(6) 0.061(3) Uani 1 1 d . . . . .
H72 H 0.531621 0.723533 0.191724 0.074 Uiso 1 1 calc R U . . .
C73 C 0.6505(8) 0.7286(8) 0.1979(7) 0.074(4) Uani 1 1 d . . . . .
H73 H 0.655406 0.764986 0.161460 0.089 Uiso 1 1 calc R U . . .
C74 C 0.7170(8) 0.6992(9) 0.2336(8) 0.081(4) Uani 1 1 d . . . . .
H74 H 0.766248 0.715898 0.220534 0.098 Uiso 1 1 calc R U . . .
C75 C 0.7121(7) 0.6459(7) 0.2881(7) 0.063(3) Uani 1 1 d . . . . .
H75 H 0.757029 0.627408 0.312866 0.076 Uiso 1 1 calc R U . . .
C76 C 0.6387(7) 0.6207(7) 0.3048(6) 0.057(3) Uani 1 1 d . . . . .
C77 C 0.3019(6) 0.5717(6) 0.3573(5) 0.044(2) Uani 1 1 d . . . . .
C78 C 0.2485(6) 0.6187(6) 0.3183(5) 0.049(2) Uani 1 1 d . . . . .
H78 H 0.266155 0.651750 0.282881 0.059 Uiso 1 1 calc R U . . .
C79 C 0.1723(6) 0.6159(6) 0.3319(5) 0.053(2) Uani 1 1 d . . . . .
H79 H 0.136016 0.646046 0.305574 0.064 Uiso 1 1 calc R U . . .
C80 C 0.1477(6) 0.5661(6) 0.3875(5) 0.047(2) Uani 1 1 d . . . . .
C81 C 0.0643(6) 0.5593(8) 0.4044(6) 0.061(3) Uani 1 1 d . . . . .
H81A H 0.043624 0.608667 0.414484 0.091 Uiso 1 1 calc R U . . .
H81B H 0.059632 0.527330 0.446584 0.091 Uiso 1 1 calc R U . . .
H81C H 0.035350 0.537467 0.363207 0.091 Uiso 1 1 calc R U . . .
C82 C 0.3718(6) 0.4818(6) 0.5519(5) 0.047(2) Uani 1 1 d . . . . .
C83 C 0.3985(6) 0.4202(6) 0.5981(5) 0.049(2) Uani 1 1 d . . . . .
C84 C 0.4026(7) 0.4197(7) 0.6740(5) 0.058(3) Uani 1 1 d . . . . .
H84 H 0.416709 0.376031 0.700093 0.070 Uiso 1 1 calc R U . . .
C85 C 0.3850(7) 0.4859(7) 0.7096(5) 0.058(3) Uani 1 1 d . . . . .
C86 C 0.3655(6) 0.5433(6) 0.6646(5) 0.050(2) Uani 1 1 d . . . . .
C87 C 0.3580(5) 0.5494(6) 0.5879(5) 0.044(2) Uani 1 1 d . . . . .
C88 C 0.3348(6) 0.6279(6) 0.5761(5) 0.047(2) Uani 1 1 d . . . . .
C89 C 0.3223(6) 0.6708(7) 0.5158(5) 0.054(2) Uani 1 1 d . . . . .
H89 H 0.326409 0.649224 0.469564 0.065 Uiso 1 1 calc R U . . .
C90 C 0.3032(8) 0.7474(7) 0.5220(7) 0.068(3) Uani 1 1 d . . . . .
H90 H 0.295891 0.777138 0.480179 0.082 Uiso 1 1 calc R U . . .
C91 C 0.2951(8) 0.7785(7) 0.5898(7) 0.072(3) Uani 1 1 d . . . . .
H91 H 0.280453 0.829142 0.593375 0.087 Uiso 1 1 calc R U . . .
C92 C 0.3083(7) 0.7366(7) 0.6532(6) 0.063(3) Uani 1 1 d . . . . .
H92 H 0.303885 0.758238 0.699342 0.076 Uiso 1 1 calc R U . . .
C93 C 0.3278(6) 0.6629(6) 0.6453(5) 0.052(3) Uani 1 1 d . . . . .
C94 C 0.3769(6) 0.5164(7) 0.7830(5) 0.053(2) Uani 1 1 d . . . . .
C95 C 0.3537(6) 0.5933(7) 0.7731(5) 0.055(3) Uani 1 1 d . . . . .
C96 C 0.3397(7) 0.6393(8) 0.8323(6) 0.063(3) Uani 1 1 d . . . . .
H96 H 0.325116 0.689791 0.826000 0.076 Uiso 1 1 calc R U . . .
C97 C 0.3483(7) 0.6073(9) 0.9015(6) 0.073(4) Uani 1 1 d . . . . .
H97 H 0.338767 0.636949 0.942360 0.088 Uiso 1 1 calc R U . . .
C98 C 0.3706(8) 0.5325(9) 0.9114(6) 0.070(3) Uani 1 1 d . . . . .
H98 H 0.376202 0.512484 0.958540 0.085 Uiso 1 1 calc R U . . .
C99 C 0.3844(7) 0.4881(8) 0.8525(5) 0.063(3) Uani 1 1 d . . . . .
H99 H 0.399207 0.437766 0.859655 0.076 Uiso 1 1 calc R U . . .
C100 C 0.4221(7) 0.3538(7) 0.5575(6) 0.053(3) Uani 1 1 d . . . . .
C101 C 0.4530(8) 0.2866(7) 0.5873(6) 0.062(3) Uani 1 1 d . . . . .
H101 H 0.460582 0.280880 0.637821 0.074 Uiso 1 1 calc R U . . .
C102 C 0.4716(8) 0.2300(7) 0.5413(6) 0.066(3) Uani 1 1 d . . . . .
H102 H 0.493497 0.185046 0.559573 0.080 Uiso 1 1 calc R U . . .
C103 C 0.4578(7) 0.2397(6) 0.4677(6) 0.058(3) Uani 1 1 d . . . . .
C104 C 0.4724(8) 0.1782(10) 0.4134(6) 0.079(4) Uani 1 1 d . . . . .
H10A H 0.527747 0.168381 0.412675 0.118 Uiso 1 1 calc R U . . .
H10B H 0.453063 0.193872 0.365500 0.118 Uiso 1 1 calc R U . . .
H10C H 0.445576 0.132846 0.427287 0.118 Uiso 1 1 calc R U . . .
C105 C 0.2810(7) 0.3354(7) 0.3395(6) 0.052(3) Uani 1 1 d . . . . .
C106 C 0.2393(6) 0.3009(6) 0.3902(5) 0.053(2) Uani 1 1 d . . . . .
C107 C 0.2321(5) 0.3262(6) 0.4628(5) 0.048(2) Uani 1 1 d . . . . .
C108 C 0.1787(6) 0.2703(6) 0.4991(6) 0.057(2) Uani 1 1 d . . . . .
C109 C 0.1251(7) 0.2467(6) 0.4331(6) 0.066(3) Uani 1 1 d . . . . .
C110 C 0.1921(7) 0.2279(6) 0.3859(5) 0.061(3) Uani 1 1 d . . . . .
H110 H 0.176317 0.211820 0.335954 0.074 Uiso 1 1 calc R U . . .
C111 C 0.2409(8) 0.1692(7) 0.4304(7) 0.080(3) Uani 1 1 d . . . . .
H11A H 0.295276 0.168839 0.416838 0.096 Uiso 1 1 calc R U . . .
H11B H 0.219079 0.118586 0.424806 0.096 Uiso 1 1 calc R U . . .
C112 C 0.2324(8) 0.2003(6) 0.5095(6) 0.071(3) Uani 1 1 d . . . . .
H11C H 0.208725 0.162730 0.540309 0.085 Uiso 1 1 calc R U . . .
H11D H 0.283227 0.214605 0.531516 0.085 Uiso 1 1 calc R U . . .
C113 C 0.0727(8) 0.1765(10) 0.4487(9) 0.099(4) Uani 1 1 d . . . . .
H11E H 0.105285 0.135393 0.466325 0.149 Uiso 1 1 calc R U . . .
H11F H 0.044467 0.161501 0.404229 0.149 Uiso 1 1 calc R U . . .
H11G H 0.035994 0.189523 0.485020 0.149 Uiso 1 1 calc R U . . .
C114 C 0.0719(8) 0.3091(9) 0.4020(10) 0.093(5) Uani 1 1 d . . . . .
H11H H 0.035927 0.324301 0.438126 0.139 Uiso 1 1 calc R U . . .
H11I H 0.043026 0.290702 0.359158 0.139 Uiso 1 1 calc R U . . .
H11J H 0.103283 0.351882 0.388870 0.139 Uiso 1 1 calc R U . . .
C115 C 0.1452(9) 0.2995(10) 0.5682(8) 0.082(4) Uani 1 1 d . . . . .
H11K H 0.185676 0.300785 0.606626 0.122 Uiso 1 1 calc R U . . .
H11L H 0.103539 0.266645 0.582319 0.122 Uiso 1 1 calc R U . . .
H11M H 0.124882 0.349750 0.560002 0.122 Uiso 1 1 calc R U . . .
C116 C 0.2803(8) 0.3035(7) 0.2633(6) 0.064(3) Uani 1 1 d . . . . .
C1 C 0.1423(6) 0.6441(6) -0.0465(5) 0.051(2) Uani 1 1 d . . . . .
F1 F 0.1966(6) 0.8925(5) 0.2430(5) 0.100(3) Uani 1 1 d . . . . .
Ir1 Ir 0.16180(2) 0.67756(2) 0.05767(2) 0.04260(11) Uani 1 1 d . . . . .
N1 N 0.0983(4) 0.7652(5) 0.0197(4) 0.0437(17) Uani 1 1 d . . . . .
O1 O 0.2541(4) 0.7418(4) 0.0160(3) 0.0525(17) Uani 1 1 d . . . . .
C2 C 0.1555(6) 0.5762(6) -0.0819(5) 0.046(2) Uani 1 1 d . . . . .
F2 F 0.2873(6) 0.8207(7) 0.2836(4) 0.115(4) Uani 1 1 d . . . . .
N2 N 0.0749(5) 0.8193(5) 0.0638(4) 0.0490(19) Uani 1 1 d . . . . .
O2 O 0.1822(4) 0.7290(4) 0.1635(3) 0.0482(15) Uani 1 1 d . . . . .
C3 C 0.1514(6) 0.5799(6) -0.1562(5) 0.052(2) Uani 1 1 d . . . . .
F3 F 0.1714(5) 0.7858(5) 0.2885(4) 0.083(2) Uani 1 1 d . . . . .
N3 N 0.1678(5) 0.5162(5) -0.1913(4) 0.054(2) Uani 1 1 d . . . . .
C4 C 0.1355(6) 0.6403(6) -0.2034(5) 0.049(2) Uani 1 1 d . . . . .
N4 N 0.2351(4) 0.5974(5) 0.0992(4) 0.0428(17) Uani 1 1 d . . . . .
C5 C 0.1175(7) 0.7059(6) -0.1688(5) 0.055(3) Uani 1 1 d . . . . .
H5 H 0.103751 0.749235 -0.195508 0.066 Uiso 1 1 calc R U . . .
N5 N 0.3106(5) 0.6008(5) 0.0852(4) 0.051(2) Uani 1 1 d . . . . .
C6 C 0.1202(7) 0.7069(6) -0.0918(5) 0.052(2) Uani 1 1 d . . . . .
N6 N -0.1099(5) 0.5586(6) 0.1409(5) 0.055(2) Uani 1 1 d . . . . .
C7 C 0.0944(7) 0.7730(7) -0.0543(6) 0.048(2) Uani 1 1 d . . . . .
C8 C 0.0638(8) 0.8385(7) -0.0837(6) 0.065(3) Uani 1 1 d . . . . .
H8 H 0.060352 0.844758 -0.134335 0.078 Uiso 1 1 calc R U . . .
C9 C 0.0390(8) 0.8931(7) -0.0404(6) 0.066(3) Uani 1 1 d . . . . .
H9 H 0.017401 0.937446 -0.060372 0.080 Uiso 1 1 calc R U . . .
C10 C 0.0460(7) 0.8829(6) 0.0360(6) 0.057(3) Uani 1 1 d . . . . .
C11 C 0.0251(8) 0.9425(9) 0.0867(7) 0.077(3) Uani 1 1 d . . . . .
H11N H -0.020722 0.927617 0.111776 0.115 Uiso 1 1 calc R U . . .
H11O H 0.014319 0.988561 0.059948 0.115 Uiso 1 1 calc R U . . .
H11P H 0.067985 0.950795 0.121871 0.115 Uiso 1 1 calc R U . . .
C12 C 0.1425(6) 0.6067(7) -0.2758(5) 0.052(2) Uani 1 1 d . . . . .
C13 C 0.1635(6) 0.5298(7) -0.2669(5) 0.053(2) Uani 1 1 d . . . . .
C14 C 0.1751(7) 0.4839(8) -0.3251(5) 0.061(3) Uani 1 1 d . . . . .
H14 H 0.189296 0.433291 -0.318888 0.074 Uiso 1 1 calc R U . . .
C15 C 0.1651(7) 0.5156(7) -0.3932(5) 0.063(3) Uani 1 1 d . . . . .
H15 H 0.173070 0.485517 -0.434031 0.076 Uiso 1 1 calc R U . . .
C16 C 0.1443(7) 0.5884(8) -0.4036(5) 0.066(3) Uani 1 1 d . . . . .
H16 H 0.138084 0.607102 -0.451157 0.079 Uiso 1 1 calc R U . . .
C17 C 0.1320(7) 0.6357(8) -0.3456(5) 0.063(3) Uani 1 1 d . . . . .
H17 H 0.116937 0.685917 -0.353173 0.076 Uiso 1 1 calc R U . . .
C18 C 0.1758(6) 0.4966(5) -0.0689(5) 0.047(2) Uani 1 1 d . . . . .
C19 C 0.1835(5) 0.4621(6) -0.1386(5) 0.050(2) Uani 1 1 d . . . . .
C20 C 0.2016(7) 0.3863(7) -0.1463(6) 0.063(3) Uani 1 1 d . . . . .
H20 H 0.208628 0.364738 -0.192078 0.076 Uiso 1 1 calc R U . . .
C21 C 0.2087(9) 0.3446(8) -0.0833(7) 0.075(4) Uani 1 1 d . . . . .
H21 H 0.220816 0.293245 -0.086259 0.090 Uiso 1 1 calc R U . . .
C22 C 0.1984(9) 0.3762(7) -0.0156(7) 0.078(4) Uani 1 1 d . . . . .
H22 H 0.202172 0.345365 0.025768 0.093 Uiso 1 1 calc R U . . .
C23 C 0.1828(6) 0.4515(8) -0.0074(5) 0.060(2) Uani 1 1 d . . . . .
H23 H 0.176870 0.471980 0.038958 0.072 Uiso 1 1 calc R U . . .
C24 C 0.0847(6) 0.6092(6) 0.1028(5) 0.044(2) Uani 1 1 d . . . . .
C25 C 0.0013(5) 0.6062(5) 0.0977(5) 0.042(2) Uani 1 1 d . . . . .
C26 C -0.0304(6) 0.5604(7) 0.1463(5) 0.053(3) Uani 1 1 d . . . . .
C27 C 0.0018(6) 0.5115(6) 0.1989(5) 0.050(2) Uani 1 1 d . . . . .
C28 C -0.0668(6) 0.4749(6) 0.2289(5) 0.052(2) Uani 1 1 d . . . . .
C29 C -0.0752(8) 0.4201(8) 0.2825(6) 0.069(3) Uani 1 1 d . . . . .
H29 H -0.031869 0.399274 0.308137 0.083 Uiso 1 1 calc R U . . .
C30 C -0.1510(9) 0.3977(9) 0.2963(8) 0.087(4) Uani 1 1 d . . . . .
H30 H -0.157947 0.360999 0.332011 0.104 Uiso 1 1 calc R U . . .
C31 C -0.2144(8) 0.4263(8) 0.2609(8) 0.079(4) Uani 1 1 d . . . . .
H31 H -0.263794 0.408353 0.272134 0.095 Uiso 1 1 calc R U . . .
C32 C -0.2089(8) 0.4824(8) 0.2071(7) 0.072(3) Uani 1 1 d . . . . .
H32 H -0.252970 0.503781 0.183094 0.086 Uiso 1 1 calc R U . . .
C33 C -0.1347(6) 0.5034(6) 0.1926(6) 0.055(2) Uani 1 1 d . . . . .
C34 C 0.0805(7) 0.5083(6) 0.2005(5) 0.054(2) Uani 1 1 d . . . . .
H34 H 0.107835 0.475284 0.232283 0.064 Uiso 1 1 calc R U . . .
C35 C 0.1215(6) 0.5568(6) 0.1522(5) 0.047(2) Uani 1 1 d . . . . .
C36 C 0.2054(6) 0.5522(6) 0.1498(5) 0.043(2) Uani 1 1 d . . . . .
C37 C 0.2558(6) 0.5044(6) 0.1882(5) 0.050(2) Uani 1 1 d . . . . .
H37 H 0.237053 0.472130 0.223752 0.060 Uiso 1 1 calc R U . . .
C38 C 0.3331(7) 0.5046(7) 0.1740(6) 0.055(3) Uani 1 1 d . . . . .
H38 H 0.368007 0.471889 0.198823 0.066 Uiso 1 1 calc R U . . .
C39 C 0.3588(6) 0.5536(7) 0.1224(5) 0.051(2) Uani 1 1 d . . . . .
C40 C 0.4424(7) 0.5597(8) 0.1047(6) 0.068(3) Uani 1 1 d . . . . .
H40A H 0.474676 0.558764 0.149259 0.102 Uiso 1 1 calc R U . . .
H40B H 0.450672 0.606533 0.079265 0.102 Uiso 1 1 calc R U . . .
H40C H 0.456058 0.517919 0.074111 0.102 Uiso 1 1 calc R U . . .
C41 C -0.0644(6) 0.6361(6) 0.0542(6) 0.049(2) Uani 1 1 d . . . . .
C42 C -0.1347(6) 0.6049(6) 0.0826(6) 0.054(2) Uani 1 1 d . . . . .
C43 C -0.2071(7) 0.6179(7) 0.0539(7) 0.066(3) Uani 1 1 d . . . . .
H43 H -0.251058 0.596913 0.074493 0.079 Uiso 1 1 calc R U . . .
C44 C -0.2140(8) 0.6640(8) -0.0079(8) 0.076(4) Uani 1 1 d . . . . .
H44 H -0.263578 0.675442 -0.028474 0.091 Uiso 1 1 calc R U . . .
C45 C -0.1473(8) 0.6932(11) -0.0392(8) 0.085(5) Uani 1 1 d . . . . .
H45 H -0.152555 0.722683 -0.081455 0.102 Uiso 1 1 calc R U . . .
C46 C -0.0739(6) 0.6788(8) -0.0082(5) 0.057(2) Uani 1 1 d . . . . .
H46 H -0.029959 0.698329 -0.029927 0.068 Uiso 1 1 calc R U . . .
C47 C 0.2880(6) 0.7930(5) 0.0523(5) 0.051(2) Uani 1 1 d . . . . .
C48 C 0.2733(6) 0.8188(6) 0.1247(6) 0.057(2) Uani 1 1 d . . . . .
C49 C 0.3297(7) 0.8851(7) 0.1360(6) 0.070(3) Uani 1 1 d . . . . .
H49 H 0.314826 0.922243 0.172910 0.084 Uiso 1 1 calc R U . . .
C50 C 0.3325(8) 0.9162(7) 0.0570(8) 0.084(4) Uani 1 1 d . . . . .
C51 C 0.3519(7) 0.8384(7) 0.0228(6) 0.071(3) Uani 1 1 d . . . . .
C52 C 0.4244(7) 0.8139(9) 0.0727(8) 0.081(4) Uani 1 1 d . . . . .
H52A H 0.427514 0.759094 0.075947 0.097 Uiso 1 1 calc R U . . .
H52B H 0.472573 0.832882 0.053127 0.097 Uiso 1 1 calc R U . . .
C53 C 0.4117(7) 0.8491(8) 0.1497(8) 0.089(4) Uani 1 1 d . . . . .
H53A H 0.411527 0.810518 0.187631 0.107 Uiso 1 1 calc R U . . .
H53B H 0.451313 0.886918 0.162728 0.107 Uiso 1 1 calc R U . . .
C54 C 0.3602(9) 0.8345(9) -0.0574(7) 0.083(4) Uani 1 1 d . . . . .
H54A H 0.382165 0.786349 -0.069996 0.124 Uiso 1 1 calc R U . . .
H54B H 0.394374 0.874458 -0.072263 0.124 Uiso 1 1 calc R U . . .
H54C H 0.309550 0.840310 -0.082119 0.124 Uiso 1 1 calc R U . . .
C55 C 0.3955(11) 0.9757(10) 0.0470(11) 0.126(7) Uani 1 1 d . . . . .
H55A H 0.384501 1.019561 0.076072 0.188 Uiso 1 1 calc R U . . .
H55B H 0.395829 0.989923 -0.003750 0.188 Uiso 1 1 calc R U . . .
H55C H 0.445841 0.955384 0.062442 0.188 Uiso 1 1 calc R U . . .
C56 C 0.2528(9) 0.9472(8) 0.0294(9) 0.097(4) Uani 1 1 d . . . . .
H56A H 0.212339 0.911657 0.040543 0.145 Uiso 1 1 calc R U . . .
H56B H 0.252873 0.954610 -0.022726 0.145 Uiso 1 1 calc R U . . .
H56C H 0.243083 0.994712 0.052992 0.145 Uiso 1 1 calc R U . . .
C57 C 0.2252(7) 0.7859(6) 0.1710(5) 0.048(2) Uani 1 1 d . . . . .
C58 C 0.2204(8) 0.8203(8) 0.2469(7) 0.067(3) Uani 1 1 d . . . . .
C1B C 0.136(4) 0.049(3) 0.247(3) 0.185(9) Uani 0.380(7) 1 d D U P A 2
H1BA H 0.191050 0.063087 0.253311 0.222 Uiso 0.380(7) 1 calc R U P A 2
H1BB H 0.132555 0.007874 0.211270 0.222 Uiso 0.380(7) 1 calc R U P A 2
Cl5 Cl 0.0671(4) 0.2011(4) 0.2175(4) 0.115(2) Uani 0.620(7) 1 d D U P A 1
Cl5A Cl 0.0821(16) 0.1273(14) 0.2117(13) 0.191(6) Uani 0.380(7) 1 d D U P A 2
Cl6 Cl 0.0632(8) 0.0482(6) 0.2688(6) 0.159(3) Uani 0.620(7) 1 d D U P A 1
Cl6A Cl 0.1025(16) 0.0156(13) 0.3320(14) 0.219(8) Uani 0.380(7) 1 d D U P A 2
C119 C 0.054(3) 0.1053(11) 0.1886(19) 0.147(8) Uani 0.620(7) 1 d D U P A 1
H11Q H 0.002088 0.098735 0.164700 0.176 Uiso 0.620(7) 1 calc R U P A 1
H11R H 0.093064 0.091394 0.154344 0.176 Uiso 0.620(7) 1 calc R U P A 1
C1A C 0.587(3) 0.510(2) 0.740(5) 0.251(9) Uani 0.380(7) 1 d D U P A 2
H1AA H 0.550178 0.496117 0.700620 0.301 Uiso 0.380(7) 1 calc R U P A 2
H1AB H 0.592938 0.467319 0.774278 0.301 Uiso 0.380(7) 1 calc R U P A 2
Cl11 Cl 0.7169(11) 0.5813(6) 0.8106(8) 0.254(8) Uani 0.620(7) 1 d D U P A 1
Cl12 Cl 0.5840(10) 0.5321(9) 0.7200(10) 0.239(7) Uani 0.620(7) 1 d D U P A 1
Cl13 Cl 0.6788(18) 0.5360(19) 0.7070(16) 0.247(8) Uani 0.380(7) 1 d D U P A 2
Cl14 Cl 0.5590(15) 0.5929(16) 0.7850(17) 0.244(9) Uani 0.380(7) 1 d D U P A 2
C122 C 0.6837(18) 0.556(5) 0.7215(15) 0.249(9) Uani 0.620(7) 1 d D U P A 1
H12A H 0.691206 0.598780 0.688618 0.299 Uiso 0.620(7) 1 calc R U P A 1
H12B H 0.713936 0.513817 0.704597 0.299 Uiso 0.620(7) 1 calc R U P A 1
Cl3 Cl -0.1136(6) 0.2964(7) 0.5283(6) 0.213(4) Uani 1 1 d . . . . .
Cl4 Cl -0.0551(5) 0.4445(7) 0.5283(7) 0.273(6) Uani 1 1 d . . . . .
C118 C -0.0740(13) 0.3674(18) 0.5736(11) 0.168(12) Uani 1 1 d . . . . .
H11S H -0.025193 0.349720 0.597227 0.202 Uiso 1 1 calc R U . . .
H11T H -0.108702 0.380832 0.612253 0.202 Uiso 1 1 calc R U . . .
Cl1 Cl 0.0461(3) 0.1932(3) 0.7283(2) 0.1107(14) Uani 1 1 d . . . . .
Cl2 Cl 0.0268(3) 0.3517(3) 0.7451(2) 0.1109(15) Uani 1 1 d . . . . .
C117 C 0.0200(10) 0.2651(9) 0.7874(7) 0.085(4) Uani 1 1 d . . . . .
H11U H -0.033458 0.257142 0.801885 0.102 Uiso 1 1 calc R U . . .
H11V H 0.054440 0.264061 0.831210 0.102 Uiso 1 1 calc R U . . .
Cl7 Cl 0.4307(4) 0.1869(6) 0.0098(5) 0.202(4) Uani 1 1 d D U . . .
Cl8 Cl 0.3943(5) 0.3362(7) 0.0443(5) 0.223(5) Uani 1 1 d D U . . .
C120 C 0.4272(18) 0.2483(13) 0.0783(14) 0.203(9) Uani 1 1 d D U . . .
H12C H 0.479075 0.253843 0.102040 0.244 Uiso 1 1 calc R U . . .
H12D H 0.391829 0.229836 0.114431 0.244 Uiso 1 1 calc R U . . .
Cl9 Cl 0.5178(3) 0.2712(3) 0.2461(3) 0.1148(16) Uani 1 1 d . . . . .
Cl10 Cl 0.5554(3) 0.4277(3) 0.2339(2) 0.1108(15) Uani 1 1 d . . . . .
C121 C 0.5191(10) 0.3599(10) 0.2905(8) 0.092(5) Uani 1 1 d . . . . .
H12E H 0.466243 0.373409 0.303163 0.111 Uiso 1 1 calc R U . . .
H12F H 0.551715 0.356983 0.335407 0.111 Uiso 1 1 calc R U . . .

loop_
_atom_site_aniso_label
_atom_site_aniso_U_11
_atom_site_aniso_U_22
_atom_site_aniso_U_33
_atom_site_aniso_U_23
_atom_site_aniso_U_13
_atom_site_aniso_U_12
Ir2 0.0552(2) 0.0386(2) 0.03046(16) 0.00150(16) 0.00665(14) 0.00221(18)
O3 0.070(4) 0.043(4) 0.032(3) 0.002(3) 0.004(3) -0.003(3)
F4 0.120(6) 0.083(5) 0.047(3) -0.009(3) 0.028(4) -0.014(4)
O4 0.064(4) 0.043(4) 0.041(3) 0.005(3) 0.010(3) -0.007(3)
F5 0.114(7) 0.147(9) 0.062(4) -0.010(5) -0.019(4) -0.026(6)
F6 0.220(11) 0.057(5) 0.075(5) -0.017(4) 0.041(6) -0.004(6)
N7 0.052(4) 0.039(4) 0.037(4) -0.002(3) 0.007(3) -0.002(3)
N8 0.057(4) 0.050(5) 0.037(4) -0.004(3) 0.006(3) -0.001(4)
N9 0.057(5) 0.050(5) 0.053(5) 0.000(4) 0.007(4) -0.005(4)
N10 0.055(4) 0.040(4) 0.042(4) 0.003(3) 0.002(3) 0.003(3)
N11 0.063(5) 0.057(6) 0.045(4) 0.001(4) 0.012(4) 0.013(4)
N12 0.074(5) 0.053(5) 0.038(4) -0.010(4) 0.007(4) 0.004(4)
C59 0.057(5) 0.042(5) 0.029(4) -0.002(4) 0.001(4) 0.009(4)
C60 0.049(5) 0.042(5) 0.040(4) 0.000(4) 0.006(4) 0.004(4)
C61 0.061(5) 0.039(5) 0.036(4) 0.002(4) 0.003(4) 0.002(4)
C62 0.056(5) 0.054(6) 0.036(4) -0.002(4) 0.006(4) -0.007(5)
C63 0.050(5) 0.048(6) 0.047(5) -0.001(5) 0.008(4) 0.005(4)
C64 0.057(5) 0.043(6) 0.047(5) -0.003(4) 0.004(4) -0.001(4)
C65 0.053(5) 0.041(5) 0.047(5) -0.006(4) -0.002(4) 0.002(4)
C66 0.062(5) 0.048(5) 0.061(5) -0.002(6) -0.009(4) -0.001(6)
C67 0.072(8) 0.055(8) 0.091(8) 0.028(7) -0.017(6) 0.012(5)
C68 0.063(6) 0.057(8) 0.093(8) 0.012(7) -0.020(6) 0.003(5)
C69 0.054(6) 0.054(7) 0.090(8) -0.011(6) 0.003(5) -0.003(5)
C70 0.057(5) 0.043(6) 0.053(5) -0.004(5) -0.004(4) 0.003(4)
C71 0.059(6) 0.056(7) 0.051(5) -0.008(5) 0.010(5) -0.011(5)
C72 0.066(6) 0.069(8) 0.050(5) 0.011(5) 0.016(5) -0.004(5)
C73 0.080(8) 0.067(8) 0.078(8) 0.014(7) 0.015(6) -0.022(6)
C74 0.071(7) 0.087(11) 0.086(8) -0.010(8) 0.017(6) -0.022(7)
C75 0.062(6) 0.054(6) 0.077(7) -0.005(6) 0.019(5) -0.009(5)
C76 0.069(6) 0.052(6) 0.051(5) -0.008(5) 0.008(5) -0.005(5)
C77 0.058(5) 0.045(5) 0.031(4) -0.001(4) 0.008(4) 0.006(4)
C78 0.062(6) 0.050(6) 0.035(4) 0.002(4) 0.008(4) 0.005(5)
C79 0.061(6) 0.055(6) 0.043(5) 0.000(5) 0.005(4) 0.020(5)
C80 0.051(5) 0.055(6) 0.036(4) -0.004(4) 0.005(4) 0.008(4)
C81 0.056(6) 0.077(8) 0.050(5) 0.004(5) 0.006(4) 0.002(5)
C82 0.057(5) 0.046(5) 0.039(4) 0.011(4) 0.014(4) 0.004(4)
C83 0.062(5) 0.047(5) 0.037(4) 0.001(4) -0.001(4) 0.000(4)
C84 0.077(7) 0.057(6) 0.039(5) 0.005(4) 0.003(4) 0.008(5)
C85 0.065(6) 0.074(7) 0.033(4) -0.001(5) -0.001(4) -0.004(5)
C86 0.062(6) 0.049(5) 0.039(5) -0.002(4) 0.003(4) 0.003(4)
C87 0.051(5) 0.046(5) 0.036(4) -0.005(4) 0.001(4) -0.006(4)
C88 0.055(5) 0.046(6) 0.041(4) -0.003(4) 0.002(4) 0.007(4)
C89 0.076(6) 0.039(5) 0.046(5) -0.010(5) 0.004(4) 0.002(5)
C90 0.090(8) 0.052(7) 0.062(6) 0.002(5) 0.005(6) 0.015(6)
C91 0.108(10) 0.047(7) 0.061(7) -0.014(6) 0.001(7) 0.015(6)
C92 0.078(7) 0.054(7) 0.059(6) -0.016(5) 0.011(5) 0.002(5)
C93 0.061(5) 0.054(7) 0.043(4) -0.006(5) 0.003(4) 0.005(4)
C94 0.057(5) 0.065(6) 0.038(5) -0.003(4) 0.008(4) -0.003(5)
C95 0.053(5) 0.075(7) 0.036(4) -0.010(5) 0.008(4) 0.001(5)
C96 0.067(6) 0.072(7) 0.051(6) -0.015(5) 0.008(5) -0.004(5)
C97 0.065(7) 0.120(12) 0.036(5) -0.007(6) 0.011(5) -0.007(7)
C98 0.074(7) 0.099(10) 0.039(5) -0.005(6) 0.008(5) -0.001(7)
C99 0.061(6) 0.091(8) 0.038(5) -0.002(5) 0.005(4) -0.001(6)
C100 0.076(7) 0.045(6) 0.038(5) 0.004(4) 0.008(5) 0.006(5)
C101 0.090(8) 0.050(6) 0.046(5) 0.012(5) 0.001(5) 0.004(5)
C102 0.094(8) 0.052(6) 0.054(6) 0.007(5) 0.011(6) 0.018(6)
C103 0.064(6) 0.045(6) 0.066(6) -0.006(5) 0.003(5) 0.014(5)
C104 0.093(8) 0.074(8) 0.069(7) -0.013(8) 0.000(6) 0.033(8)
C105 0.066(6) 0.050(6) 0.040(5) -0.001(5) -0.001(4) 0.014(5)
C106 0.067(6) 0.046(5) 0.045(5) 0.000(4) 0.003(4) 0.000(4)
C107 0.050(5) 0.047(5) 0.048(5) -0.002(4) 0.008(4) 0.004(4)
C108 0.064(6) 0.048(5) 0.058(6) 0.002(4) -0.001(4) -0.006(4)
C109 0.073(7) 0.054(6) 0.072(7) 0.005(5) 0.010(5) -0.014(5)
C110 0.087(7) 0.055(6) 0.043(5) -0.001(5) 0.001(5) -0.013(5)
C111 0.108(9) 0.049(6) 0.083(8) -0.003(6) 0.009(7) -0.002(6)
C112 0.101(9) 0.048(6) 0.064(6) 0.015(5) -0.003(6) 0.003(5)
C113 0.088(9) 0.093(9) 0.116(10) 0.009(9) -0.001(8) -0.045(9)
C114 0.066(8) 0.082(9) 0.130(13) 0.020(9) 0.001(8) 0.001(6)
C115 0.092(9) 0.083(10) 0.074(8) -0.006(7) 0.046(7) -0.016(7)
C116 0.094(9) 0.054(7) 0.045(5) 0.004(5) -0.001(6) -0.005(6)
C1 0.063(6) 0.046(5) 0.045(5) 0.002(4) 0.010(4) -0.001(4)
F1 0.161(8) 0.051(4) 0.093(5) -0.021(4) 0.049(5) 0.012(4)
Ir1 0.0571(2) 0.0410(2) 0.03002(17) 0.00017(17) 0.00571(14) 0.00381(18)
N1 0.050(4) 0.050(5) 0.032(3) -0.001(3) 0.005(3) 0.005(3)
O1 0.071(4) 0.048(4) 0.040(3) -0.004(3) 0.012(3) 0.002(3)
C2 0.063(5) 0.044(5) 0.031(4) -0.006(4) 0.005(4) -0.004(4)
F2 0.102(6) 0.180(10) 0.061(4) -0.038(5) -0.016(4) -0.013(6)
N2 0.062(5) 0.039(4) 0.047(4) -0.006(4) 0.003(4) 0.007(4)
O2 0.064(4) 0.044(4) 0.037(3) -0.002(3) 0.008(3) 0.002(3)
C3 0.069(6) 0.050(6) 0.036(4) 0.002(4) 0.001(4) 0.004(4)
F3 0.124(6) 0.076(5) 0.053(3) -0.014(3) 0.030(4) -0.007(4)
N3 0.076(5) 0.052(5) 0.035(4) -0.007(4) 0.006(4) 0.004(4)
C4 0.069(6) 0.048(5) 0.030(4) 0.000(4) 0.004(4) 0.000(4)
N4 0.050(4) 0.046(4) 0.033(3) -0.004(3) 0.005(3) 0.006(3)
C5 0.077(6) 0.053(6) 0.036(4) 0.004(4) 0.004(4) 0.011(4)
N5 0.058(5) 0.059(5) 0.036(4) -0.004(4) 0.007(3) 0.002(4)
C6 0.073(6) 0.047(6) 0.035(4) 0.001(4) 0.005(4) -0.002(4)
N6 0.058(5) 0.057(6) 0.050(5) 0.000(4) 0.001(4) 0.003(4)
C7 0.058(6) 0.043(6) 0.044(5) 0.002(4) 0.007(4) -0.001(4)
C8 0.103(9) 0.055(7) 0.037(5) 0.000(5) 0.006(5) 0.017(6)
C9 0.093(8) 0.045(6) 0.060(6) 0.011(5) -0.003(6) 0.011(5)
C10 0.068(6) 0.052(6) 0.051(5) 0.006(5) 0.010(5) 0.016(5)
C11 0.094(8) 0.062(8) 0.075(7) -0.006(7) 0.011(6) 0.022(7)
C12 0.062(6) 0.069(7) 0.025(4) 0.002(4) 0.003(4) 0.003(5)
C13 0.059(5) 0.062(6) 0.039(5) -0.005(4) 0.004(4) -0.002(5)
C14 0.070(7) 0.075(7) 0.040(5) -0.008(5) 0.007(5) 0.001(5)
C15 0.076(7) 0.073(8) 0.041(5) -0.019(5) 0.018(5) -0.006(6)
C16 0.075(7) 0.093(10) 0.029(5) 0.005(5) 0.008(4) -0.009(6)
C17 0.073(7) 0.079(8) 0.038(5) -0.004(5) 0.004(5) -0.011(6)
C18 0.062(5) 0.038(5) 0.040(4) -0.009(4) 0.004(4) 0.001(4)
C19 0.053(5) 0.054(7) 0.044(4) -0.005(5) 0.005(4) 0.000(4)
C20 0.080(7) 0.052(7) 0.058(6) -0.016(5) 0.005(5) 0.015(5)
C21 0.107(10) 0.049(7) 0.069(7) 0.002(6) 0.005(7) 0.015(6)
C22 0.134(12) 0.044(7) 0.055(6) 0.006(5) -0.002(7) 0.016(7)
C23 0.082(6) 0.061(6) 0.039(4) 0.009(6) 0.009(4) 0.017(6)
C24 0.059(5) 0.042(5) 0.031(4) -0.005(4) 0.003(4) 0.007(4)
C25 0.048(5) 0.041(5) 0.037(4) -0.003(4) 0.004(4) 0.002(4)
C26 0.058(6) 0.057(7) 0.042(5) -0.005(5) 0.001(4) 0.002(5)
C27 0.065(6) 0.044(6) 0.043(5) 0.005(4) 0.010(4) 0.003(4)
C28 0.065(6) 0.049(6) 0.042(5) -0.001(4) 0.010(4) -0.004(4)
C29 0.083(8) 0.064(8) 0.059(6) 0.007(6) 0.005(6) -0.009(6)
C30 0.083(9) 0.088(11) 0.091(10) 0.025(9) 0.017(7) -0.022(8)
C31 0.080(8) 0.066(9) 0.096(9) 0.011(7) 0.034(7) -0.012(6)
C32 0.068(7) 0.078(9) 0.070(7) 0.000(6) 0.004(6) -0.010(6)
C33 0.061(6) 0.050(6) 0.054(5) -0.007(5) 0.017(5) -0.012(5)
C34 0.075(7) 0.055(6) 0.032(4) 0.007(4) 0.008(4) 0.002(5)
C35 0.068(6) 0.044(6) 0.028(4) -0.001(4) 0.002(4) -0.002(4)
C36 0.056(5) 0.041(5) 0.033(4) -0.002(4) 0.004(4) 0.001(4)
C37 0.059(6) 0.049(6) 0.042(5) 0.005(4) 0.001(4) 0.009(4)
C38 0.066(6) 0.052(6) 0.045(5) 0.005(5) -0.003(5) 0.003(5)
C39 0.054(5) 0.063(6) 0.034(4) -0.001(4) -0.006(4) 0.007(5)
C40 0.067(7) 0.078(8) 0.059(6) 0.001(6) -0.001(5) 0.016(6)
C41 0.057(6) 0.045(6) 0.045(5) -0.006(4) 0.001(4) 0.000(4)
C42 0.058(6) 0.045(6) 0.060(6) -0.011(5) 0.002(5) 0.001(4)
C43 0.060(6) 0.050(6) 0.087(8) -0.003(6) -0.010(6) 0.004(5)
C44 0.069(7) 0.069(9) 0.087(8) -0.016(7) -0.017(6) 0.008(6)
C45 0.090(9) 0.099(13) 0.065(7) -0.015(8) -0.002(6) -0.003(8)
C46 0.066(5) 0.049(5) 0.054(5) -0.002(6) -0.003(4) 0.008(6)
C47 0.060(5) 0.039(5) 0.054(5) 0.004(4) 0.010(4) 0.001(4)
C48 0.060(6) 0.049(6) 0.063(6) -0.014(5) -0.002(5) 0.001(4)
C49 0.080(7) 0.066(7) 0.064(6) -0.011(5) 0.017(5) -0.016(6)
C50 0.095(9) 0.050(6) 0.110(10) 0.005(6) 0.018(7) -0.024(6)
C51 0.083(8) 0.062(7) 0.069(7) -0.008(5) 0.022(6) -0.013(6)
C52 0.057(7) 0.090(9) 0.095(9) -0.008(8) 0.005(6) -0.007(6)
C53 0.062(7) 0.101(9) 0.105(10) -0.016(8) 0.006(6) -0.003(6)
C54 0.102(10) 0.071(9) 0.077(8) 0.017(7) 0.036(7) -0.023(7)
C55 0.137(15) 0.120(15) 0.122(13) 0.009(10) 0.032(11) -0.067(12)
C56 0.115(11) 0.051(7) 0.125(12) 0.024(9) 0.014(9) 0.007(8)
C57 0.066(6) 0.042(5) 0.036(5) 0.003(4) 0.007(4) 0.013(5)
C58 0.086(8) 0.058(7) 0.057(6) -0.010(5) 0.021(6) -0.001(6)
C1B 0.190(18) 0.164(16) 0.199(17) -0.037(16) -0.022(17) 0.021(16)
Cl5 0.106(4) 0.119(5) 0.116(4) -0.042(4) -0.033(3) -0.014(3)
Cl5A 0.203(13) 0.184(12) 0.184(12) -0.008(11) -0.015(11) -0.008(11)
Cl6 0.186(9) 0.126(6) 0.166(8) -0.018(6) 0.032(7) 0.015(6)
Cl6A 0.240(17) 0.186(14) 0.226(16) -0.052(13) -0.050(14) 0.015(13)
C119 0.160(16) 0.122(14) 0.156(15) -0.043(13) -0.012(14) -0.012(13)
C1A 0.257(15) 0.197(16) 0.293(17) 0.120(14) -0.046(15) -0.048(14)
Cl11 0.380(18) 0.123(7) 0.248(13) 0.086(8) -0.095(12) -0.085(10)
Cl12 0.210(11) 0.198(12) 0.301(15) 0.155(10) -0.080(11) -0.041(10)
Cl13 0.275(16) 0.185(16) 0.278(16) 0.120(12) -0.015(15) -0.041(13)
Cl14 0.210(16) 0.199(17) 0.32(2) 0.110(15) -0.024(16) -0.054(14)
C122 0.277(15) 0.182(16) 0.283(16) 0.118(13) -0.048(15) -0.052(14)
Cl3 0.157(7) 0.257(11) 0.229(9) -0.024(8) 0.052(6) -0.039(7)
Cl4 0.138(5) 0.241(10) 0.452(16) 0.123(12) 0.128(8) -0.001(7)
C118 0.101(14) 0.31(4) 0.096(13) 0.046(18) 0.017(11) 0.021(19)
Cl1 0.159(4) 0.085(3) 0.091(2) 0.012(2) 0.043(2) -0.008(2)
Cl2 0.154(4) 0.094(3) 0.084(3) 0.011(2) 0.002(3) -0.023(3)
C117 0.102(10) 0.092(11) 0.061(7) 0.007(7) 0.021(7) -0.014(8)
Cl7 0.161(5) 0.175(6) 0.282(9) -0.012(7) 0.124(6) -0.040(5)
Cl8 0.175(7) 0.291(12) 0.212(8) -0.044(8) 0.093(6) 0.064(7)
C120 0.160(15) 0.243(18) 0.210(17) -0.030(16) 0.053(15) -0.018(15)
Cl9 0.150(4) 0.087(3) 0.104(3) -0.013(3) -0.021(3) 0.024(3)
Cl10 0.135(3) 0.114(4) 0.086(2) -0.017(2) 0.032(2) 0.000(3)
C121 0.110(12) 0.101(12) 0.064(8) -0.011(8) -0.004(8) 0.008(9)

loop_
_atom_type_symbol
_atom_type_description
_atom_type_scat_dispersion_real
_atom_type_scat_dispersion_imag
_atom_type_scat_source
C C 0.0181 0.0091 'International Tables Vol C Tables 4.2.6.8 and 6.1.1.4'
H H 0.0000 0.0000 'International Tables Vol C Tables 4.2.6.8 and 6.1.1.4'
Cl Cl 0.3639 0.7018 'International Tables Vol C Tables 4.2.6.8 and 6.1.1.4'
F F 0.0727 0.0534 'International Tables Vol C Tables 4.2.6.8 and 6.1.1.4'
Ir Ir -4.7710 6.5667 'International Tables Vol C Tables 4.2.6.8 and 6.1.1.4'
N N 0.0311 0.0180 'International Tables Vol C Tables 4.2.6.8 and 6.1.1.4'
O O 0.0492 0.0322 'International Tables Vol C Tables 4.2.6.8 and 6.1.1.4'

loop_
_geom_angle_atom_site_label_1
_geom_angle_atom_site_label_2
_geom_angle_atom_site_label_3
_geom_angle
_geom_angle_site_symmetry_1
_geom_angle_site_symmetry_3
_geom_angle_publ_flag
O4 Ir2 O3 89.3(3) . . ?
N7 Ir2 O3 81.5(3) . . ?
N7 Ir2 O4 94.5(3) . . ?
N7 Ir2 N10 172.2(3) . . ?
N7 Ir2 C59 81.5(3) . . ?
N7 Ir2 C82 104.6(4) . . ?
N10 Ir2 O3 92.7(3) . . ?
N10 Ir2 O4 80.2(3) . . ?
C59 Ir2 O3 89.2(3) . . ?
C59 Ir2 O4 175.8(3) . . ?
C59 Ir2 N10 103.7(4) . . ?
C82 Ir2 O3 171.6(3) . . ?
C82 Ir2 O4 84.5(3) . . ?
C82 Ir2 N10 80.7(4) . . ?
C82 Ir2 C59 97.3(4) . . ?
C105 O3 Ir2 121.7(6) . . ?
C107 O4 Ir2 121.2(6) . . ?
N8 N7 Ir2 120.5(6) . . ?
N8 N7 C77 122.6(8) . . ?
C77 N7 Ir2 116.1(6) . . ?
C80 N8 N7 120.2(8) . . ?
C63 N9 C70 107.4(9) . . ?
C63 N9 C76 107.5(9) . . ?
C76 N9 C70 144.9(9) . . ?
N11 N10 Ir2 119.8(6) . . ?
C100 N10 Ir2 114.5(7) . . ?
C100 N10 N11 124.1(9) . . ?
C103 N11 N10 117.6(8) . . ?
C86 N12 C93 108.0(8) . . ?
C86 N12 C95 105.6(9) . . ?
C95 N12 C93 146.2(9) . . ?
C60 C59 Ir2 111.3(7) . . ?
C64 C59 Ir2 133.2(7) . . ?
C64 C59 C60 115.4(9) . . ?
C61 C60 C59 125.7(9) . . ?
C61 C60 C77 120.1(9) . . ?
C77 C60 C59 114.2(8) . . ?
C60 C61 H61 120.7 . . ?
C62 C61 C60 118.7(9) . . ?
C62 C61 H61 120.7 . . ?
C61 C62 C71 143.6(10) . . ?
C63 C62 C61 113.1(9) . . ?
C63 C62 C71 103.1(9) . . ?
N9 C63 C62 113.8(10) . . ?
N9 C63 C64 113.4(9) . . ?
C62 C63 C64 132.6(10) . . ?
C59 C64 C63 113.9(9) . . ?
C59 C64 C65 143.4(10) . . ?
C63 C64 C65 102.6(9) . . ?
C66 C65 C64 132.7(10) . . ?
C66 C65 C70 118.2(9) . . ?
C70 C65 C64 109.0(9) . . ?
C65 C66 H66 120.9 . . ?
C65 C66 C67 118.1(11) . . ?
C67 C66 H66 120.9 . . ?
C66 C67 H67 119.4 . . ?
C68 C67 C66 121.1(12) . . ?
C68 C67 H67 119.4 . . ?
C67 C68 H68 118.9 . . ?
C69 C68 C67 122.3(11) . . ?
C69 C68 H68 118.9 . . ?
C68 C69 H69 120.2 . . ?
C68 C69 C70 119.7(12) . . ?
C70 C69 H69 120.2 . . ?
N9 C70 C65 107.5(8) . . ?
C69 C70 N9 132.1(11) . . ?
C69 C70 C65 120.4(10) . . ?
C72 C71 C62 132.4(11) . . ?
C72 C71 C76 119.6(10) . . ?
C76 C71 C62 108.0(10) . . ?
C71 C72 H72 120.5 . . ?
C71 C72 C73 119.0(11) . . ?
C73 C72 H72 120.5 . . ?
C72 C73 H73 119.8 . . ?
C74 C73 C72 120.4(12) . . ?
C74 C73 H73 119.8 . . ?
C73 C74 H74 119.3 . . ?
C75 C74 C73 121.4(12) . . ?
C75 C74 H74 119.3 . . ?
C74 C75 H75 121.0 . . ?
C74 C75 C76 118.1(12) . . ?
C76 C75 H75 121.0 . . ?
N9 C76 C71 107.6(10) . . ?
C75 C76 N9 130.8(11) . . ?
C75 C76 C71 121.5(11) . . ?
N7 C77 C60 114.2(8) . . ?
N7 C77 C78 118.1(9) . . ?
C78 C77 C60 127.6(9) . . ?
C77 C78 H78 120.0 . . ?
C79 C78 C77 119.9(10) . . ?
C79 C78 H78 120.0 . . ?
C78 C79 H79 120.7 . . ?
C78 C79 C80 118.5(9) . . ?
C80 C79 H79 120.7 . . ?
N8 C80 C79 120.6(9) . . ?
N8 C80 C81 118.0(10) . . ?
C79 C80 C81 121.3(9) . . ?
C80 C81 H81A 109.5 . . ?
C80 C81 H81B 109.5 . . ?
C80 C81 H81C 109.5 . . ?
H81A C81 H81B 109.5 . . ?
H81A C81 H81C 109.5 . . ?
H81B C81 H81C 109.5 . . ?
C83 C82 Ir2 112.0(7) . . ?
C87 C82 Ir2 132.1(7) . . ?
C87 C82 C83 115.3(8) . . ?
C82 C83 C100 113.4(8) . . ?
C84 C83 C82 126.4(10) . . ?
C84 C83 C100 120.2(9) . . ?
C83 C84 H84 121.2 . . ?
C85 C84 C83 117.7(10) . . ?
C85 C84 H84 121.2 . . ?
C84 C85 C94 141.3(10) . . ?
C86 C85 C84 113.9(9) . . ?
C86 C85 C94 104.7(10) . . ?
N12 C86 C87 112.4(9) . . ?
C85 C86 N12 114.7(9) . . ?
C85 C86 C87 132.9(10) . . ?
C82 C87 C86 113.4(9) . . ?
C82 C87 C88 143.1(8) . . ?
C86 C87 C88 103.5(8) . . ?
C89 C88 C87 133.5(9) . . ?
C89 C88 C93 117.9(9) . . ?
C93 C88 C87 108.5(8) . . ?
C88 C89 H89 119.8 . . ?
C88 C89 C90 120.4(10) . . ?
C90 C89 H89 119.8 . . ?
C89 C90 H90 120.1 . . ?
C91 C90 C89 119.8(11) . . ?
C91 C90 H90 120.1 . . ?
C90 C91 H91 119.2 . . ?
C90 C91 C92 121.6(11) . . ?
C92 C91 H91 119.2 . . ?
C91 C92 H92 121.5 . . ?
C93 C92 C91 117.1(10) . . ?
C93 C92 H92 121.5 . . ?
N12 C93 C88 107.6(9) . . ?
C92 C93 N12 129.2(10) . . ?
C92 C93 C88 123.2(10) . . ?
C95 C94 C85 105.9(9) . . ?
C99 C94 C85 135.3(12) . . ?
C99 C94 C95 118.8(10) . . ?
N12 C95 C94 109.0(9) . . ?
C96 C95 N12 129.8(11) . . ?
C96 C95 C94 121.1(10) . . ?
C95 C96 H96 121.3 . . ?
C95 C96 C97 117.5(13) . . ?
C97 C96 H96 121.3 . . ?
C96 C97 H97 119.2 . . ?
C98 C97 C96 121.6(12) . . ?
C98 C97 H97 119.2 . . ?
C97 C98 H98 119.9 . . ?
C99 C98 C97 120.2(12) . . ?
C99 C98 H98 119.9 . . ?
C94 C99 H99 119.6 . . ?
C98 C99 C94 120.9(13) . . ?
C98 C99 H99 119.6 . . ?
N10 C100 C83 115.4(10) . . ?
N10 C100 C101 118.1(11) . . ?
C101 C100 C83 126.5(10) . . ?
C100 C101 H101 120.6 . . ?
C102 C101 C100 118.7(10) . . ?
C102 C101 H101 120.6 . . ?
C101 C102 H102 120.5 . . ?
C101 C102 C103 119.0(11) . . ?
C103 C102 H102 120.5 . . ?
N11 C103 C102 122.4(11) . . ?
N11 C103 C104 115.3(10) . . ?
C102 C103 C104 122.3(11) . . ?
C103 C104 H10A 109.5 . . ?
C103 C104 H10B 109.5 . . ?
C103 C104 H10C 109.5 . . ?
H10A C104 H10B 109.5 . . ?
H10A C104 H10C 109.5 . . ?
H10B C104 H10C 109.5 . . ?
O3 C105 C106 128.8(10) . . ?
O3 C105 C116 111.8(10) . . ?
C106 C105 C116 119.3(11) . . ?
C105 C106 C107 125.3(10) . . ?
C105 C106 C110 130.3(10) . . ?
C107 C106 C110 104.4(9) . . ?
O4 C107 C106 131.2(9) . . ?
O4 C107 C108 122.2(8) . . ?
C106 C107 C108 106.6(8) . . ?
C107 C108 C109 100.4(8) . . ?
C107 C108 C112 102.0(9) . . ?
C109 C108 C112 102.0(9) . . ?
C115 C108 C107 113.9(9) . . ?
C115 C108 C109 121.1(10) . . ?
C115 C108 C112 114.7(10) . . ?
C108 C109 C113 113.4(10) . . ?
C110 C109 C108 94.0(9) . . ?
C110 C109 C113 112.8(11) . . ?
C110 C109 C114 113.7(10) . . ?
C114 C109 C108 114.8(10) . . ?
C114 C109 C113 107.9(11) . . ?
C106 C110 H110 114.5 . . ?
C106 C110 C111 105.8(9) . . ?
C109 C110 C106 101.4(9) . . ?
C109 C110 H110 114.5 . . ?
C109 C110 C111 104.7(9) . . ?
C111 C110 H110 114.5 . . ?
C110 C111 H11A 111.7 . . ?
C110 C111 H11B 111.7 . . ?
C110 C111 C112 100.4(9) . . ?
H11A C111 H11B 109.5 . . ?
C112 C111 H11A 111.7 . . ?
C112 C111 H11B 111.7 . . ?
C108 C112 C111 104.4(9) . . ?
C108 C112 H11C 110.9 . . ?
C108 C112 H11D 110.9 . . ?
C111 C112 H11C 110.9 . . ?
C111 C112 H11D 110.9 . . ?
H11C C112 H11D 108.9 . . ?
C109 C113 H11E 109.5 . . ?
C109 C113 H11F 109.5 . . ?
C109 C113 H11G 109.5 . . ?
H11E C113 H11F 109.5 . . ?
H11E C113 H11G 109.5 . . ?
H11F C113 H11G 109.5 . . ?
C109 C114 H11H 109.5 . . ?
C109 C114 H11I 109.5 . . ?
C109 C114 H11J 109.5 . . ?
H11H C114 H11I 109.5 . . ?
H11H C114 H11J 109.5 . . ?
H11I C114 H11J 109.5 . . ?
C108 C115 H11K 109.5 . . ?
C108 C115 H11L 109.5 . . ?
C108 C115 H11M 109.5 . . ?
H11K C115 H11L 109.5 . . ?
H11K C115 H11M 109.5 . . ?
H11L C115 H11M 109.5 . . ?
F4 C116 F5 105.2(10) . . ?
F4 C116 C105 114.1(11) . . ?
F5 C116 C105 111.4(12) . . ?
F6 C116 F4 106.6(12) . . ?
F6 C116 F5 105.5(11) . . ?
F6 C116 C105 113.4(10) . . ?
C2 C1 Ir1 132.4(8) . . ?
C2 C1 C6 116.6(8) . . ?
C6 C1 Ir1 110.5(7) . . ?
C1 Ir1 O1 84.8(4) . . ?
C1 Ir1 O2 172.1(4) . . ?
C1 Ir1 N4 102.9(4) . . ?
N1 Ir1 C1 80.5(4) . . ?
N1 Ir1 O1 82.0(3) . . ?
N1 Ir1 O2 92.7(3) . . ?
N1 Ir1 N4 173.7(3) . . ?
O1 Ir1 O2 90.3(3) . . ?
N4 Ir1 O1 93.0(3) . . ?
N4 Ir1 O2 83.5(3) . . ?
C24 Ir1 C1 97.5(4) . . ?
C24 Ir1 N1 104.8(4) . . ?
C24 Ir1 O1 173.1(3) . . ?
C24 Ir1 O2 88.0(3) . . ?
C24 Ir1 N4 80.2(3) . . ?
N2 N1 Ir1 121.5(6) . . ?
N2 N1 C7 122.1(8) . . ?
C7 N1 Ir1 115.2(7) . . ?
C47 O1 Ir1 122.2(6) . . ?
C1 C2 C18 142.9(8) . . ?
C3 C2 C1 115.0(9) . . ?
C3 C2 C18 102.0(8) . . ?
C10 N2 N1 119.9(8) . . ?
C57 O2 Ir1 120.5(6) . . ?
C2 C3 C4 131.1(10) . . ?
N3 C3 C2 116.1(9) . . ?
N3 C3 C4 112.8(8) . . ?
C3 N3 C13 109.2(9) . . ?
C3 N3 C19 106.7(8) . . ?
C19 N3 C13 144.1(9) . . ?
C3 C4 C12 103.2(9) . . ?
C5 C4 C3 113.9(8) . . ?
C5 C4 C12 142.8(9) . . ?
N5 N4 Ir1 119.2(6) . . ?
N5 N4 C36 124.3(8) . . ?
C36 N4 Ir1 115.5(6) . . ?
C4 C5 H5 120.7 . . ?
C4 C5 C6 118.6(9) . . ?
C6 C5 H5 120.7 . . ?
N4 N5 C39 117.0(9) . . ?
C1 C6 C7 115.8(8) . . ?
C5 C6 C1 124.6(10) . . ?
C5 C6 C7 119.5(9) . . ?
C26 N6 C33 107.0(9) . . ?
C26 N6 C42 108.0(10) . . ?
C42 N6 C33 144.5(9) . . ?
N1 C7 C6 113.0(9) . . ?
N1 C7 C8 118.5(10) . . ?
C8 C7 C6 128.3(10) . . ?
C7 C8 H8 119.8 . . ?
C9 C8 C7 120.4(10) . . ?
C9 C8 H8 119.8 . . ?
C8 C9 H9 120.6 . . ?
C8 C9 C10 118.8(10) . . ?
C10 C9 H9 120.6 . . ?
N2 C10 C9 120.3(10) . . ?
N2 C10 C11 117.9(10) . . ?
C9 C10 C11 121.8(10) . . ?
C10 C11 H11N 109.5 . . ?
C10 C11 H11O 109.5 . . ?
C10 C11 H11P 109.5 . . ?
H11N C11 H11O 109.5 . . ?
H11N C11 H11P 109.5 . . ?
H11O C11 H11P 109.5 . . ?
C13 C12 C4 108.5(8) . . ?
C17 C12 C4 132.4(11) . . ?
C17 C12 C13 119.1(10) . . ?
N3 C13 C12 106.3(8) . . ?
C14 C13 N3 131.8(11) . . ?
C14 C13 C12 121.9(10) . . ?
C13 C14 H14 121.6 . . ?
C13 C14 C15 116.8(12) . . ?
C15 C14 H14 121.6 . . ?
C14 C15 H15 118.6 . . ?
C16 C15 C14 122.7(10) . . ?
C16 C15 H15 118.6 . . ?
C15 C16 H16 119.3 . . ?
C15 C16 C17 121.4(10) . . ?
C17 C16 H16 119.3 . . ?
C12 C17 H17 121.0 . . ?
C16 C17 C12 118.0(12) . . ?
C16 C17 H17 121.0 . . ?
C19 C18 C2 107.3(8) . . ?
C23 C18 C2 134.2(9) . . ?
C23 C18 C19 118.3(10) . . ?
N3 C19 C18 107.8(9) . . ?
N3 C19 C20 129.7(9) . . ?
C20 C19 C18 122.4(10) . . ?
C19 C20 H20 121.7 . . ?
C21 C20 C19 116.6(11) . . ?
C21 C20 H20 121.7 . . ?
C20 C21 H21 119.0 . . ?
C20 C21 C22 121.9(12) . . ?
C22 C21 H21 119.0 . . ?
C21 C22 H22 119.1 . . ?
C23 C22 C21 121.8(11) . . ?
C23 C22 H22 119.1 . . ?
C18 C23 H23 120.5 . . ?
C22 C23 C18 118.9(10) . . ?
C22 C23 H23 120.5 . . ?
C25 C24 Ir1 132.3(7) . . ?
C35 C24 Ir1 112.2(7) . . ?
C35 C24 C25 115.4(9) . . ?
C24 C25 C41 140.4(9) . . ?
C26 C25 C24 114.6(8) . . ?
C26 C25 C41 105.0(9) . . ?
N6 C26 C27 113.5(10) . . ?
C25 C26 N6 113.7(9) . . ?
C25 C26 C27 132.7(10) . . ?
C26 C27 C28 103.7(9) . . ?
C34 C27 C26 113.9(10) . . ?
C34 C27 C28 142.0(10) . . ?
C29 C28 C27 133.0(11) . . ?
C29 C28 C33 118.2(10) . . ?
C33 C28 C27 108.8(9) . . ?
C28 C29 H29 121.5 . . ?
C30 C29 C28 117.1(12) . . ?
C30 C29 H29 121.5 . . ?
C29 C30 H30 118.4 . . ?
C31 C30 C29 123.2(13) . . ?
C31 C30 H30 118.4 . . ?
C30 C31 H31 119.1 . . ?
C30 C31 C32 121.9(12) . . ?
C32 C31 H31 119.1 . . ?
C31 C32 H32 122.5 . . ?
C33 C32 C31 115.0(12) . . ?
C33 C32 H32 122.5 . . ?
C28 C33 N6 107.0(9) . . ?
C32 C33 N6 128.3(11) . . ?
C32 C33 C28 124.7(11) . . ?
C27 C34 H34 120.8 . . ?
C27 C34 C35 118.5(9) . . ?
C35 C34 H34 120.8 . . ?
C24 C35 C34 124.5(10) . . ?
C24 C35 C36 115.4(9) . . ?
C34 C35 C36 120.0(9) . . ?
N4 C36 C35 113.4(8) . . ?
N4 C36 C37 118.1(9) . . ?
C37 C36 C35 128.3(10) . . ?
C36 C37 H37 120.3 . . ?
C38 C37 C36 119.4(10) . . ?
C38 C37 H37 120.3 . . ?
C37 C38 H38 120.6 . . ?
C37 C38 C39 118.7(10) . . ?
C39 C38 H38 120.6 . . ?
N5 C39 C38 122.4(10) . . ?
N5 C39 C40 114.9(10) . . ?
C38 C39 C40 122.7(10) . . ?
C39 C40 H40A 109.5 . . ?
C39 C40 H40B 109.5 . . ?
C39 C40 H40C 109.5 . . ?
H40A C40 H40B 109.5 . . ?
H40A C40 H40C 109.5 . . ?
H40B C40 H40C 109.5 . . ?
C42 C41 C25 107.4(9) . . ?
C46 C41 C25 136.0(10) . . ?
C46 C41 C42 116.3(9) . . ?
N6 C42 C41 105.8(9) . . ?
C43 C42 N6 129.9(11) . . ?
C43 C42 C41 124.2(11) . . ?
C42 C43 H43 121.3 . . ?
C42 C43 C44 117.3(12) . . ?
C44 C43 H43 121.3 . . ?
C43 C44 H44 119.7 . . ?
C43 C44 C45 120.6(12) . . ?
C45 C44 H44 119.7 . . ?
C44 C45 H45 119.8 . . ?
C46 C45 C44 120.4(14) . . ?
C46 C45 H45 119.8 . . ?
C41 C46 C45 121.1(12) . . ?
C41 C46 H46 119.5 . . ?
C45 C46 H46 119.5 . . ?
O1 C47 C48 128.6(9) . . ?
O1 C47 C51 122.1(9) . . ?
C48 C47 C51 109.3(9) . . ?
C47 C48 C49 103.4(9) . . ?
C57 C48 C47 125.9(10) . . ?
C57 C48 C49 130.5(10) . . ?
C48 C49 H49 115.1 . . ?
C48 C49 C50 101.2(9) . . ?
C48 C49 C53 105.4(10) . . ?
C50 C49 H49 115.1 . . ?
C50 C49 C53 103.2(10) . . ?
C53 C49 H49 115.1 . . ?
C49 C50 C51 94.5(9) . . ?
C55 C50 C49 114.3(13) . . ?
C55 C50 C51 113.5(13) . . ?
C55 C50 C56 109.6(12) . . ?
C56 C50 C49 111.6(11) . . ?
C56 C50 C51 112.7(12) . . ?
C47 C51 C50 99.1(9) . . ?
C47 C51 C52 102.4(10) . . ?
C47 C51 C54 116.4(10) . . ?
C50 C51 C52 100.7(10) . . ?
C54 C51 C50 118.1(12) . . ?
C54 C51 C52 117.1(12) . . ?
C51 C52 H52A 110.5 . . ?
C51 C52 H52B 110.5 . . ?
H52A C52 H52B 108.7 . . ?
C53 C52 C51 106.1(11) . . ?
C53 C52 H52A 110.5 . . ?
C53 C52 H52B 110.5 . . ?
C49 C53 C52 100.4(10) . . ?
C49 C53 H53A 111.7 . . ?
C49 C53 H53B 111.7 . . ?
C52 C53 H53A 111.7 . . ?
C52 C53 H53B 111.7 . . ?
H53A C53 H53B 109.5 . . ?
C51 C54 H54A 109.5 . . ?
C51 C54 H54B 109.5 . . ?
C51 C54 H54C 109.5 . . ?
H54A C54 H54B 109.5 . . ?
H54A C54 H54C 109.5 . . ?
H54B C54 H54C 109.5 . . ?
C50 C55 H55A 109.5 . . ?
C50 C55 H55B 109.5 . . ?
C50 C55 H55C 109.5 . . ?
H55A C55 H55B 109.5 . . ?
H55A C55 H55C 109.5 . . ?
H55B C55 H55C 109.5 . . ?
C50 C56 H56A 109.5 . . ?
C50 C56 H56B 109.5 . . ?
C50 C56 H56C 109.5 . . ?
H56A C56 H56B 109.5 . . ?
H56A C56 H56C 109.5 . . ?
H56B C56 H56C 109.5 . . ?
O2 C57 C48 130.9(10) . . ?
O2 C57 C58 111.4(10) . . ?
C48 C57 C58 117.7(11) . . ?
F1 C58 C57 111.1(11) . . ?
F2 C58 F1 106.2(11) . . ?
F2 C58 F3 105.9(11) . . ?
F2 C58 C57 113.0(11) . . ?
F3 C58 F1 105.9(11) . . ?
F3 C58 C57 114.1(11) . . ?
H1BA C1B H1BB 107.8 . . ?
Cl5A C1B H1BA 109.0 . . ?
Cl5A C1B H1BB 109.0 . . ?
Cl5A C1B Cl6A 113(3) . . ?
Cl6A C1B H1BA 109.0 . . ?
Cl6A C1B H1BB 109.0 . . ?
Cl5 C119 H11Q 110.4 . . ?
Cl5 C119 H11R 110.4 . . ?
Cl6 C119 Cl5 106.7(18) . . ?
Cl6 C119 H11Q 110.4 . . ?
Cl6 C119 H11R 110.4 . . ?
H11Q C119 H11R 108.6 . . ?
H1AA C1A H1AB 109.3 . . ?
Cl13 C1A H1AA 111.4 . . ?
Cl13 C1A H1AB 111.4 . . ?
Cl14 C1A H1AA 111.4 . . ?
Cl14 C1A H1AB 111.4 . . ?
Cl14 C1A Cl13 101.9(16) . . ?
Cl11 C122 H12A 109.6 . . ?
Cl11 C122 H12B 109.6 . . ?
Cl12 C122 Cl11 110.3(13) . . ?
Cl12 C122 H12A 109.6 . . ?
Cl12 C122 H12B 109.6 . . ?
H12A C122 H12B 108.1 . . ?
Cl3 C118 Cl4 118.0(14) . . ?
Cl3 C118 H11S 107.8 . . ?
Cl3 C118 H11T 107.8 . . ?
Cl4 C118 H11S 107.8 . . ?
Cl4 C118 H11T 107.8 . . ?
H11S C118 H11T 107.1 . . ?
Cl1 C117 H11U 109.6 . . ?
Cl1 C117 H11V 109.6 . . ?
Cl2 C117 Cl1 110.2(7) . . ?
Cl2 C117 H11U 109.6 . . ?
Cl2 C117 H11V 109.6 . . ?
H11U C117 H11V 108.1 . . ?
Cl7 C120 Cl8 109.4(15) . . ?
Cl7 C120 H12C 109.8 . . ?
Cl7 C120 H12D 109.8 . . ?
Cl8 C120 H12C 109.8 . . ?
Cl8 C120 H12D 109.8 . . ?
H12C C120 H12D 108.2 . . ?
Cl9 C121 H12E 109.7 . . ?
Cl9 C121 H12F 109.7 . . ?
Cl10 C121 Cl9 109.8(9) . . ?
Cl10 C121 H12E 109.7 . . ?
Cl10 C121 H12F 109.7 . . ?
H12E C121 H12F 108.2 . . ?

loop_
_geom_bond_atom_site_label_1
_geom_bond_atom_site_label_2
_geom_bond_distance
_geom_bond_site_symmetry_2
_geom_bond_publ_flag
Ir2 O3 2.158(6) . ?
Ir2 O4 2.140(7) . ?
Ir2 N7 1.999(8) . ?
Ir2 N10 2.038(8) . ?
Ir2 C59 2.008(10) . ?
Ir2 C82 2.006(10) . ?
O3 C105 1.295(15) . ?
F4 C116 1.340(15) . ?
O4 C107 1.239(12) . ?
F5 C116 1.345(16) . ?
F6 C116 1.325(16) . ?
N7 N8 1.352(11) . ?
N7 C77 1.352(13) . ?
N8 C80 1.311(13) . ?
N9 C63 1.362(13) . ?
N9 C70 1.405(14) . ?
N9 C76 1.391(15) . ?
N10 N11 1.344(12) . ?
N10 C100 1.336(13) . ?
N11 C103 1.335(14) . ?
N12 C86 1.376(13) . ?
N12 C93 1.407(14) . ?
N12 C95 1.395(13) . ?
C59 C60 1.469(13) . ?
C59 C64 1.385(14) . ?
C60 C61 1.398(14) . ?
C60 C77 1.456(14) . ?
C61 H61 0.9400 . ?
C61 C62 1.386(15) . ?
C62 C63 1.373(15) . ?
C62 C71 1.473(15) . ?
C63 C64 1.414(15) . ?
C64 C65 1.456(14) . ?
C65 C66 1.406(16) . ?
C65 C70 1.423(16) . ?
C66 H66 0.9400 . ?
C66 C67 1.411(14) . ?
C67 H67 0.9400 . ?
C67 C68 1.359(19) . ?
C68 H68 0.9400 . ?
C68 C69 1.324(18) . ?
C69 H69 0.9400 . ?
C69 C70 1.402(15) . ?
C71 C72 1.389(15) . ?
C71 C76 1.414(17) . ?
C72 H72 0.9400 . ?
C72 C73 1.402(17) . ?
C73 H73 0.9400 . ?
C73 C74 1.39(2) . ?
C74 H74 0.9400 . ?
C74 C75 1.387(19) . ?
C75 H75 0.9400 . ?
C75 C76 1.388(16) . ?
C77 C78 1.413(14) . ?
C78 H78 0.9400 . ?
C78 C79 1.349(15) . ?
C79 H79 0.9400 . ?
C79 C80 1.435(15) . ?
C80 C81 1.487(14) . ?
C81 H81A 0.9700 . ?
C81 H81B 0.9700 . ?
C81 H81C 0.9700 . ?
C82 C83 1.449(14) . ?
C82 C87 1.402(14) . ?
C83 C84 1.398(13) . ?
C83 C100 1.467(16) . ?
C84 H84 0.9400 . ?
C84 C85 1.389(16) . ?
C85 C86 1.349(15) . ?
C85 C94 1.471(14) . ?
C86 C87 1.417(13) . ?
C87 C88 1.468(14) . ?
C88 C89 1.357(14) . ?
C88 C93 1.430(13) . ?
C89 H89 0.9400 . ?
C89 C90 1.409(17) . ?
C90 H90 0.9400 . ?
C90 C91 1.380(17) . ?
C91 H91 0.9400 . ?
C91 C92 1.396(17) . ?
C92 H92 0.9400 . ?
C92 C93 1.364(17) . ?
C94 C95 1.435(17) . ?
C94 C99 1.377(15) . ?
C95 C96 1.395(15) . ?
C96 H96 0.9400 . ?
C96 C97 1.397(17) . ?
C97 H97 0.9400 . ?
C97 C98 1.40(2) . ?
C98 H98 0.9400 . ?
C98 C99 1.374(17) . ?
C99 H99 0.9400 . ?
C100 C101 1.410(16) . ?
C101 H101 0.9400 . ?
C101 C102 1.366(17) . ?
C102 H102 0.9400 . ?
C102 C103 1.378(15) . ?
C103 C104 1.512(18) . ?
C104 H10A 0.9700 . ?
C104 H10B 0.9700 . ?
C104 H10C 0.9700 . ?
C105 C106 1.353(16) . ?
C105 C116 1.514(16) . ?
C106 C107 1.422(13) . ?
C106 C110 1.532(15) . ?
C107 C108 1.530(14) . ?
C108 C109 1.549(15) . ?
C108 C112 1.559(15) . ?
C108 C115 1.516(16) . ?
C109 C110 1.516(16) . ?
C109 C113 1.576(16) . ?
C109 C114 1.533(18) . ?
C110 H110 0.9900 . ?
C110 C111 1.551(17) . ?
C111 H11A 0.9800 . ?
C111 H11B 0.9800 . ?
C111 C112 1.573(16) . ?
C112 H11C 0.9800 . ?
C112 H11D 0.9800 . ?
C113 H11E 0.9700 . ?
C113 H11F 0.9700 . ?
C113 H11G 0.9700 . ?
C114 H11H 0.9700 . ?
C114 H11I 0.9700 . ?
C114 H11J 0.9700 . ?
C115 H11K 0.9700 . ?
C115 H11L 0.9700 . ?
C115 H11M 0.9700 . ?
C1 Ir1 2.024(10) . ?
C1 C2 1.397(15) . ?
C1 C6 1.435(15) . ?
F1 C58 1.351(16) . ?
Ir1 N1 2.012(8) . ?
Ir1 O1 2.130(7) . ?
Ir1 O2 2.170(6) . ?
Ir1 N4 2.031(8) . ?
Ir1 C24 2.010(10) . ?
N1 N2 1.335(11) . ?
N1 C7 1.369(13) . ?
O1 C47 1.258(12) . ?
C2 C3 1.370(13) . ?
C2 C18 1.477(14) . ?
F2 C58 1.308(16) . ?
N2 C10 1.330(13) . ?
O2 C57 1.259(14) . ?
C3 N3 1.344(13) . ?
C3 C4 1.402(14) . ?
F3 C58 1.317(15) . ?
N3 C13 1.412(12) . ?
N3 C19 1.386(14) . ?
C4 C5 1.374(14) . ?
C4 C12 1.473(13) . ?
N4 N5 1.337(11) . ?
N4 C36 1.351(13) . ?
C5 H5 0.9400 . ?
C5 C6 1.418(13) . ?
N5 C39 1.346(13) . ?
C6 C7 1.447(16) . ?
N6 C26 1.366(14) . ?
N6 C33 1.449(14) . ?
N6 C42 1.405(14) . ?
C7 C8 1.379(17) . ?
C8 H8 0.9400 . ?
C8 C9 1.341(17) . ?
C9 H9 0.9400 . ?
C9 C10 1.420(15) . ?
C10 C11 1.471(17) . ?
C11 H11N 0.9700 . ?
C11 H11O 0.9700 . ?
C11 H11P 0.9700 . ?
C12 C13 1.423(16) . ?
C12 C17 1.390(14) . ?
C13 C14 1.371(15) . ?
C14 H14 0.9400 . ?
C14 C15 1.379(16) . ?
C15 H15 0.9400 . ?
C15 C16 1.355(19) . ?
C16 H16 0.9400 . ?
C16 C17 1.386(17) . ?
C17 H17 0.9400 . ?
C18 C19 1.436(13) . ?
C18 C23 1.391(15) . ?
C19 C20 1.394(17) . ?
C20 H20 0.9400 . ?
C20 C21 1.380(17) . ?
C21 H21 0.9400 . ?
C21 C22 1.387(18) . ?
C22 H22 0.9400 . ?
C22 C23 1.377(19) . ?
C23 H23 0.9400 . ?
C24 C25 1.434(13) . ?
C24 C35 1.431(14) . ?
C25 C26 1.346(15) . ?
C25 C41 1.457(14) . ?
C26 C27 1.398(15) . ?
C27 C28 1.477(15) . ?
C27 C34 1.355(16) . ?
C28 C29 1.403(16) . ?
C28 C33 1.413(16) . ?
C29 H29 0.9400 . ?
C29 C30 1.398(19) . ?
C30 H30 0.9400 . ?
C30 C31 1.34(2) . ?
C31 H31 0.9400 . ?
C31 C32 1.414(18) . ?
C32 H32 0.9400 . ?
C32 C33 1.370(17) . ?
C34 H34 0.9400 . ?
C34 C35 1.448(14) . ?
C35 C36 1.450(15) . ?
C36 C37 1.386(14) . ?
C37 H37 0.9400 . ?
C37 C38 1.368(16) . ?
C38 H38 0.9400 . ?
C38 C39 1.380(16) . ?
C39 C40 1.493(16) . ?
C40 H40A 0.9700 . ?
C40 H40B 0.9700 . ?
C40 H40C 0.9700 . ?
C41 C42 1.452(16) . ?
C41 C46 1.381(16) . ?
C42 C43 1.350(15) . ?
C43 H43 0.9400 . ?
C43 C44 1.404(19) . ?
C44 H44 0.9400 . ?
C44 C45 1.41(2) . ?
C45 H45 0.9400 . ?
C45 C46 1.384(17) . ?
C46 H46 0.9400 . ?
C47 C48 1.446(14) . ?
C47 C51 1.488(15) . ?
C48 C49 1.537(15) . ?
C48 C57 1.349(16) . ?
C49 H49 0.9900 . ?
C49 C50 1.561(18) . ?
C49 C53 1.561(18) . ?
C50 C51 1.566(17) . ?
C50 C55 1.533(18) . ?
C50 C56 1.54(2) . ?
C51 C52 1.576(18) . ?
C51 C54 1.494(16) . ?
C52 H52A 0.9800 . ?
C52 H52B 0.9800 . ?
C52 C53 1.576(18) . ?
C53 H53A 0.9800 . ?
C53 H53B 0.9800 . ?
C54 H54A 0.9700 . ?
C54 H54B 0.9700 . ?
C54 H54C 0.9700 . ?
C55 H55A 0.9700 . ?
C55 H55B 0.9700 . ?
C55 H55C 0.9700 . ?
C56 H56A 0.9700 . ?
C56 H56B 0.9700 . ?
C56 H56C 0.9700 . ?
C57 C58 1.532(15) . ?
C1B H1BA 0.9800 . ?
C1B H1BB 0.9800 . ?
C1B Cl5A 1.78(3) . ?
C1B Cl6A 1.80(3) . ?
Cl5 C119 1.80(2) . ?
Cl6 C119 1.79(2) . ?
C119 H11Q 0.9800 . ?
C119 H11R 0.9800 . ?
C1A H1AA 0.9800 . ?
C1A H1AB 0.9800 . ?
C1A Cl13 1.778(12) . ?
C1A Cl14 1.777(12) . ?
Cl11 C122 1.769(12) . ?
Cl12 C122 1.768(12) . ?
C122 H12A 0.9800 . ?
C122 H12B 0.9800 . ?
Cl3 C118 1.64(3) . ?
Cl4 C118 1.65(3) . ?
C118 H11S 0.9800 . ?
C118 H11T 0.9800 . ?
Cl1 C117 1.753(16) . ?
Cl2 C117 1.736(16) . ?
C117 H11U 0.9800 . ?
C117 H11V 0.9800 . ?
Cl7 C120 1.67(2) . ?
Cl8 C120 1.77(2) . ?
C120 H12C 0.9800 . ?
C120 H12D 0.9800 . ?
Cl9 C121 1.778(17) . ?
Cl10 C121 1.732(18) . ?
C121 H12E 0.9800 . ?
C121 H12F 0.9800 . ?

loop_
_geom_torsion_atom_site_label_1
_geom_torsion_atom_site_label_2
_geom_torsion_atom_site_label_3
_geom_torsion_atom_site_label_4
_geom_torsion
_geom_torsion_site_symmetry_1
_geom_torsion_site_symmetry_2
_geom_torsion_site_symmetry_3
_geom_torsion_site_symmetry_4
_geom_torsion_publ_flag
Ir2 O3 C105 C106 11.2(16) . . . . ?
Ir2 O3 C105 C116 -171.4(7) . . . . ?
Ir2 O4 C107 C106 -10.8(15) . . . . ?
Ir2 O4 C107 C108 170.1(7) . . . . ?
Ir2 N7 N8 C80 -170.0(7) . . . . ?
Ir2 N7 C77 C60 -12.4(10) . . . . ?
Ir2 N7 C77 C78 170.0(7) . . . . ?
Ir2 N10 N11 C103 -164.8(8) . . . . ?
Ir2 N10 C100 C83 -13.3(13) . . . . ?
Ir2 N10 C100 C101 167.6(9) . . . . ?
Ir2 C59 C60 C61 -171.8(8) . . . . ?
Ir2 C59 C60 C77 10.9(10) . . . . ?
Ir2 C59 C64 C63 169.4(7) . . . . ?
Ir2 C59 C64 C65 -12(2) . . . . ?
Ir2 C82 C83 C84 -164.3(9) . . . . ?
Ir2 C82 C83 C100 15.3(12) . . . . ?
Ir2 C82 C87 C86 164.7(8) . . . . ?
Ir2 C82 C87 C88 -12(2) . . . . ?
O3 C105 C106 C107 -0.2(19) . . . . ?
O3 C105 C106 C110 -178.3(11) . . . . ?
O3 C105 C116 F4 11.0(15) . . . . ?
O3 C105 C116 F5 -107.9(12) . . . . ?
O3 C105 C116 F6 133.3(12) . . . . ?
O4 C107 C108 C109 147.5(10) . . . . ?
O4 C107 C108 C112 -107.7(10) . . . . ?
O4 C107 C108 C115 16.5(15) . . . . ?
N7 N8 C80 C79 1.3(14) . . . . ?
N7 N8 C80 C81 178.4(9) . . . . ?
N7 C77 C78 C79 -0.4(15) . . . . ?
N8 N7 C77 C60 177.4(8) . . . . ?
N8 N7 C77 C78 -0.2(14) . . . . ?
N9 C63 C64 C59 -178.8(9) . . . . ?
N9 C63 C64 C65 1.9(12) . . . . ?
N10 N11 C103 C102 -3.0(17) . . . . ?
N10 N11 C103 C104 177.3(10) . . . . ?
N10 C100 C101 C102 -1.3(19) . . . . ?
N11 N10 C100 C83 -178.5(9) . . . . ?
N11 N10 C100 C101 2.4(17) . . . . ?
N12 C86 C87 C82 -177.1(9) . . . . ?
N12 C86 C87 C88 0.9(11) . . . . ?
N12 C95 C96 C97 178.5(11) . . . . ?
C59 C60 C61 C62 -0.5(15) . . . . ?
C59 C60 C77 N7 0.7(12) . . . . ?
C59 C60 C77 C78 178.0(10) . . . . ?
C59 C64 C65 C66 -4(2) . . . . ?
C59 C64 C65 C70 179.2(13) . . . . ?
C60 C59 C64 C63 -8.7(13) . . . . ?
C60 C59 C64 C65 170.3(13) . . . . ?
C60 C61 C62 C63 -2.4(14) . . . . ?
C60 C61 C62 C71 -176.5(13) . . . . ?
C60 C77 C78 C79 -177.7(10) . . . . ?
C61 C60 C77 N7 -176.8(8) . . . . ?
C61 C60 C77 C78 0.5(16) . . . . ?
C61 C62 C63 N9 -175.1(9) . . . . ?
C61 C62 C63 C64 -0.7(17) . . . . ?
C61 C62 C71 C72 -6(2) . . . . ?
C61 C62 C71 C76 173.8(14) . . . . ?
C62 C63 C64 C59 6.8(17) . . . . ?
C62 C63 C64 C65 -172.5(12) . . . . ?
C62 C71 C72 C73 178.3(12) . . . . ?
C62 C71 C76 N9 -0.3(12) . . . . ?
C62 C71 C76 C75 -176.9(10) . . . . ?
C63 N9 C70 C65 0.0(12) . . . . ?
C63 N9 C70 C69 -178.1(12) . . . . ?
C63 N9 C76 C71 1.0(12) . . . . ?
C63 N9 C76 C75 177.3(12) . . . . ?
C63 C62 C71 C72 179.5(12) . . . . ?
C63 C62 C71 C76 -0.6(12) . . . . ?
C63 C64 C65 C66 175.4(12) . . . . ?
C63 C64 C65 C70 -1.8(11) . . . . ?
C64 C59 C60 C61 6.7(14) . . . . ?
C64 C59 C60 C77 -170.6(9) . . . . ?
C64 C65 C66 C67 -174.8(12) . . . . ?
C64 C65 C70 N9 1.2(12) . . . . ?
C64 C65 C70 C69 179.5(10) . . . . ?
C65 C66 C67 C68 -5(2) . . . . ?
C66 C65 C70 N9 -176.5(10) . . . . ?
C66 C65 C70 C69 1.8(16) . . . . ?
C66 C67 C68 C69 3(2) . . . . ?
C67 C68 C69 C70 1(2) . . . . ?
C68 C69 C70 N9 174.2(12) . . . . ?
C68 C69 C70 C65 -3.6(18) . . . . ?
C70 N9 C63 C62 174.3(9) . . . . ?
C70 N9 C63 C64 -1.2(12) . . . . ?
C70 N9 C76 C71 -172.0(14) . . . . ?
C70 N9 C76 C75 4(2) . . . . ?
C70 C65 C66 C67 2.2(17) . . . . ?
C71 C62 C63 N9 1.3(12) . . . . ?
C71 C62 C63 C64 175.7(11) . . . . ?
C71 C72 C73 C74 0(2) . . . . ?
C72 C71 C76 N9 179.7(10) . . . . ?
C72 C71 C76 C75 3.1(17) . . . . ?
C72 C73 C74 C75 -1(2) . . . . ?
C73 C74 C75 C76 2(2) . . . . ?
C74 C75 C76 N9 -178.9(12) . . . . ?
C74 C75 C76 C71 -3.1(18) . . . . ?
C76 N9 C63 C62 -1.5(13) . . . . ?
C76 N9 C63 C64 -177.0(9) . . . . ?
C76 N9 C70 C65 173.0(14) . . . . ?
C76 N9 C70 C69 -5(2) . . . . ?
C76 C71 C72 C73 -1.7(17) . . . . ?
C77 N7 N8 C80 -0.3(13) . . . . ?
C77 C60 C61 C62 176.6(9) . . . . ?
C77 C78 C79 C80 1.4(15) . . . . ?
C78 C79 C80 N8 -1.9(16) . . . . ?
C78 C79 C80 C81 -178.9(10) . . . . ?
C82 C83 C84 C85 -5.1(17) . . . . ?
C82 C83 C100 N10 -1.4(15) . . . . ?
C82 C83 C100 C101 177.6(12) . . . . ?
C82 C87 C88 C89 -7(2) . . . . ?
C82 C87 C88 C93 175.4(13) . . . . ?
C83 C82 C87 C86 -5.8(13) . . . . ?
C83 C82 C87 C88 177.4(12) . . . . ?
C83 C84 C85 C86 0.2(16) . . . . ?
C83 C84 C85 C94 177.0(13) . . . . ?
C83 C100 C101 C102 179.7(12) . . . . ?
C84 C83 C100 N10 178.3(10) . . . . ?
C84 C83 C100 C101 -2.7(19) . . . . ?
C84 C85 C86 N12 -179.9(10) . . . . ?
C84 C85 C86 C87 1.3(18) . . . . ?
C84 C85 C94 C95 -178.1(15) . . . . ?
C84 C85 C94 C99 0(3) . . . . ?
C85 C86 C87 C82 1.7(17) . . . . ?
C85 C86 C87 C88 179.7(12) . . . . ?
C85 C94 C95 N12 -0.3(12) . . . . ?
C85 C94 C95 C96 179.2(10) . . . . ?
C85 C94 C99 C98 -178.3(12) . . . . ?
C86 N12 C93 C88 -1.1(12) . . . . ?
C86 N12 C93 C92 -178.1(12) . . . . ?
C86 N12 C95 C94 1.5(11) . . . . ?
C86 N12 C95 C96 -177.9(11) . . . . ?
C86 C85 C94 C95 -1.1(12) . . . . ?
C86 C85 C94 C99 176.9(12) . . . . ?
C86 C87 C88 C89 175.9(11) . . . . ?
C86 C87 C88 C93 -1.6(11) . . . . ?
C87 C82 C83 C84 8.1(16) . . . . ?
C87 C82 C83 C100 -172.3(9) . . . . ?
C87 C88 C89 C90 -177.2(11) . . . . ?
C87 C88 C93 N12 1.7(11) . . . . ?
C87 C88 C93 C92 178.9(10) . . . . ?
C88 C89 C90 C91 -1.7(19) . . . . ?
C89 C88 C93 N12 -176.3(9) . . . . ?
C89 C88 C93 C92 0.9(16) . . . . ?
C89 C90 C91 C92 2(2) . . . . ?
C90 C91 C92 C93 -1(2) . . . . ?
C91 C92 C93 N12 176.3(12) . . . . ?
C91 C92 C93 C88 -0.3(18) . . . . ?
C93 N12 C86 C85 -179.0(10) . . . . ?
C93 N12 C86 C87 0.1(12) . . . . ?
C93 N12 C95 C94 175.6(14) . . . . ?
C93 N12 C95 C96 -4(2) . . . . ?
C93 C88 C89 C90 0.1(16) . . . . ?
C94 C85 C86 N12 2.2(13) . . . . ?
C94 C85 C86 C87 -176.6(11) . . . . ?
C94 C95 C96 C97 -0.8(16) . . . . ?
C95 N12 C86 C85 -2.4(13) . . . . ?
C95 N12 C86 C87 176.6(9) . . . . ?
C95 N12 C93 C88 -175.1(14) . . . . ?
C95 N12 C93 C92 8(2) . . . . ?
C95 C94 C99 C98 -0.5(17) . . . . ?
C95 C96 C97 C98 0.6(18) . . . . ?
C96 C97 C98 C99 0(2) . . . . ?
C97 C98 C99 C94 0.3(19) . . . . ?
C99 C94 C95 N12 -178.7(9) . . . . ?
C99 C94 C95 C96 0.8(16) . . . . ?
C100 N10 N11 C103 -0.3(15) . . . . ?
C100 C83 C84 C85 175.3(11) . . . . ?
C100 C101 C102 C103 -2(2) . . . . ?
C101 C102 C103 N11 4(2) . . . . ?
C101 C102 C103 C104 -176.4(13) . . . . ?
C105 C106 C107 O4 -0.1(19) . . . . ?
C105 C106 C107 C108 179.1(10) . . . . ?
C105 C106 C110 C109 -144.9(12) . . . . ?
C105 C106 C110 C111 106.1(13) . . . . ?
C106 C105 C116 F4 -171.3(11) . . . . ?
C106 C105 C116 F5 69.7(14) . . . . ?
C106 C105 C116 F6 -49.1(17) . . . . ?
C106 C107 C108 C109 -31.8(10) . . . . ?
C106 C107 C108 C112 73.0(10) . . . . ?
C106 C107 C108 C115 -162.8(10) . . . . ?
C106 C110 C111 C112 69.9(11) . . . . ?
C107 C106 C110 C109 36.7(10) . . . . ?
C107 C106 C110 C111 -72.3(11) . . . . ?
C107 C108 C109 C110 51.6(9) . . . . ?
C107 C108 C109 C113 168.5(11) . . . . ?
C107 C108 C109 C114 -66.9(12) . . . . ?
C107 C108 C112 C111 -70.8(11) . . . . ?
C108 C109 C110 C106 -53.7(9) . . . . ?
C108 C109 C110 C111 56.2(9) . . . . ?
C109 C108 C112 C111 32.7(11) . . . . ?
C109 C110 C111 C112 -36.7(12) . . . . ?
C110 C106 C107 O4 178.4(10) . . . . ?
C110 C106 C107 C108 -2.3(11) . . . . ?
C110 C111 C112 C108 1.5(12) . . . . ?
C112 C108 C109 C110 -53.2(9) . . . . ?
C112 C108 C109 C113 63.7(13) . . . . ?
C112 C108 C109 C114 -171.6(10) . . . . ?
C113 C109 C110 C106 -171.2(10) . . . . ?
C113 C109 C110 C111 -61.3(12) . . . . ?
C114 C109 C110 C106 65.6(12) . . . . ?
C114 C109 C110 C111 175.5(10) . . . . ?
C115 C108 C109 C110 177.9(11) . . . . ?
C115 C108 C109 C113 -65.2(15) . . . . ?
C115 C108 C109 C114 59.5(15) . . . . ?
C115 C108 C112 C111 165.6(11) . . . . ?
C116 C105 C106 C107 -177.4(10) . . . . ?
C116 C105 C106 C110 4.5(18) . . . . ?
C1 C2 C3 N3 176.7(10) . . . . ?
C1 C2 C3 C4 -0.6(17) . . . . ?
C1 C2 C18 C19 -176.0(14) . . . . ?
C1 C2 C18 C23 9(2) . . . . ?
C1 C6 C7 N1 2.3(14) . . . . ?
C1 C6 C7 C8 -174.0(12) . . . . ?
Ir1 C1 C2 C3 -165.6(8) . . . . ?
Ir1 C1 C2 C18 12(2) . . . . ?
Ir1 C1 C6 C5 166.9(9) . . . . ?
Ir1 C1 C6 C7 -17.4(12) . . . . ?
Ir1 N1 N2 C10 167.4(8) . . . . ?
Ir1 N1 C7 C6 14.5(12) . . . . ?
Ir1 N1 C7 C8 -168.8(9) . . . . ?
Ir1 O1 C47 C48 -0.6(15) . . . . ?
Ir1 O1 C47 C51 -179.3(8) . . . . ?
Ir1 O2 C57 C48 -10.5(16) . . . . ?
Ir1 O2 C57 C58 170.5(7) . . . . ?
Ir1 N4 N5 C39 170.3(7) . . . . ?
Ir1 N4 C36 C35 14.6(10) . . . . ?
Ir1 N4 C36 C37 -170.1(7) . . . . ?
Ir1 C24 C25 C26 -168.6(8) . . . . ?
Ir1 C24 C25 C41 13.7(19) . . . . ?
Ir1 C24 C35 C34 170.5(8) . . . . ?
Ir1 C24 C35 C36 -11.7(10) . . . . ?
N1 N2 C10 C9 0.6(17) . . . . ?
N1 N2 C10 C11 -176.7(10) . . . . ?
N1 C7 C8 C9 0.4(19) . . . . ?
O1 C47 C48 C49 -176.4(11) . . . . ?
O1 C47 C48 C57 8.5(18) . . . . ?
O1 C47 C51 C50 143.2(10) . . . . ?
O1 C47 C51 C52 -113.6(11) . . . . ?
O1 C47 C51 C54 15.4(17) . . . . ?
C2 C1 C6 C5 -5.6(16) . . . . ?
C2 C1 C6 C7 170.1(10) . . . . ?
C2 C3 N3 C13 -178.1(9) . . . . ?
C2 C3 N3 C19 1.1(13) . . . . ?
C2 C3 C4 C5 -3.5(18) . . . . ?
C2 C3 C4 C12 178.3(11) . . . . ?
C2 C18 C19 N3 -0.9(11) . . . . ?
C2 C18 C19 C20 -179.2(10) . . . . ?
C2 C18 C23 C22 175.8(12) . . . . ?
N2 N1 C7 C6 -178.1(9) . . . . ?
N2 N1 C7 C8 -1.4(16) . . . . ?
O2 C57 C58 F1 -121.5(11) . . . . ?
O2 C57 C58 F2 119.2(12) . . . . ?
O2 C57 C58 F3 -1.9(15) . . . . ?
C3 C2 C18 C19 1.4(11) . . . . ?
C3 C2 C18 C23 -173.3(12) . . . . ?
C3 N3 C13 C12 -0.5(12) . . . . ?
C3 N3 C13 C14 179.9(12) . . . . ?
C3 N3 C19 C18 -0.1(11) . . . . ?
C3 N3 C19 C20 178.1(11) . . . . ?
C3 C4 C5 C6 2.8(16) . . . . ?
C3 C4 C12 C13 -1.3(12) . . . . ?
C3 C4 C12 C17 178.1(12) . . . . ?
N3 C3 C4 C5 179.2(10) . . . . ?
N3 C3 C4 C12 1.0(12) . . . . ?
N3 C13 C14 C15 179.2(11) . . . . ?
N3 C19 C20 C21 -175.2(11) . . . . ?
C4 C3 N3 C13 -0.3(13) . . . . ?
C4 C3 N3 C19 178.9(9) . . . . ?
C4 C5 C6 C1 1.5(18) . . . . ?
C4 C5 C6 C7 -174.1(11) . . . . ?
C4 C12 C13 N3 1.1(12) . . . . ?
C4 C12 C13 C14 -179.2(10) . . . . ?
C4 C12 C17 C16 179.2(11) . . . . ?
N4 N5 C39 C38 -1.3(15) . . . . ?
N4 N5 C39 C40 -179.9(9) . . . . ?
N4 C36 C37 C38 0.1(15) . . . . ?
C5 C4 C12 C13 -178.5(15) . . . . ?
C5 C4 C12 C17 1(3) . . . . ?
C5 C6 C7 N1 178.3(10) . . . . ?
C5 C6 C7 C8 2.0(19) . . . . ?
N5 N4 C36 C35 -177.5(8) . . . . ?
N5 N4 C36 C37 -2.2(14) . . . . ?
C6 C1 C2 C3 4.8(14) . . . . ?
C6 C1 C2 C18 -177.9(13) . . . . ?
C6 C7 C8 C9 176.6(13) . . . . ?
N6 C26 C27 C28 0.4(13) . . . . ?
N6 C26 C27 C34 174.7(10) . . . . ?
N6 C42 C43 C44 -176.2(11) . . . . ?
C7 N1 N2 C10 0.9(15) . . . . ?
C7 C8 C9 C10 1(2) . . . . ?
C8 C9 C10 N2 -1.6(19) . . . . ?
C8 C9 C10 C11 175.6(13) . . . . ?
C12 C4 C5 C6 179.9(14) . . . . ?
C12 C13 C14 C15 -0.4(16) . . . . ?
C13 N3 C19 C18 178.7(13) . . . . ?
C13 N3 C19 C20 -3(2) . . . . ?
C13 C12 C17 C16 -1.5(16) . . . . ?
C13 C14 C15 C16 -0.4(18) . . . . ?
C14 C15 C16 C17 0(2) . . . . ?
C15 C16 C17 C12 0.8(18) . . . . ?
C17 C12 C13 N3 -178.3(10) . . . . ?
C17 C12 C13 C14 1.3(16) . . . . ?
C18 C2 C3 N3 -1.6(12) . . . . ?
C18 C2 C3 C4 -178.9(11) . . . . ?
C18 C19 C20 C21 2.7(17) . . . . ?
C19 N3 C13 C12 -179.3(13) . . . . ?
C19 N3 C13 C14 1(2) . . . . ?
C19 C18 C23 C22 1.5(17) . . . . ?
C19 C20 C21 C22 0(2) . . . . ?
C20 C21 C22 C23 -2(2) . . . . ?
C21 C22 C23 C18 1(2) . . . . ?
C23 C18 C19 N3 174.8(9) . . . . ?
C23 C18 C19 C20 -3.5(15) . . . . ?
C24 C25 C26 N6 179.7(9) . . . . ?
C24 C25 C26 C27 -4.0(17) . . . . ?
C24 C25 C41 C42 178.8(12) . . . . ?
C24 C25 C41 C46 6(2) . . . . ?
C24 C35 C36 N4 -1.7(12) . . . . ?
C24 C35 C36 C37 -176.4(10) . . . . ?
C25 C24 C35 C34 -6.2(14) . . . . ?
C25 C24 C35 C36 171.6(8) . . . . ?
C25 C26 C27 C28 -175.8(11) . . . . ?
C25 C26 C27 C34 -1.5(18) . . . . ?
C25 C41 C42 N6 0.2(11) . . . . ?
C25 C41 C42 C43 -177.4(11) . . . . ?
C25 C41 C46 C45 175.0(13) . . . . ?
C26 N6 C33 C28 1.2(12) . . . . ?
C26 N6 C33 C32 179.5(12) . . . . ?
C26 N6 C42 C41 -1.2(12) . . . . ?
C26 N6 C42 C43 176.2(12) . . . . ?
C26 C25 C41 C42 0.9(11) . . . . ?
C26 C25 C41 C46 -171.7(13) . . . . ?
C26 C27 C28 C29 179.4(12) . . . . ?
C26 C27 C28 C33 0.4(12) . . . . ?
C26 C27 C34 C35 3.1(15) . . . . ?
C27 C28 C29 C30 -179.1(13) . . . . ?
C27 C28 C33 N6 -1.0(12) . . . . ?
C27 C28 C33 C32 -179.3(11) . . . . ?
C27 C34 C35 C24 0.7(15) . . . . ?
C27 C34 C35 C36 -177.0(10) . . . . ?
C28 C27 C34 C35 174.1(13) . . . . ?
C28 C29 C30 C31 0(2) . . . . ?
C29 C28 C33 N6 179.8(10) . . . . ?
C29 C28 C33 C32 1.5(17) . . . . ?
C29 C30 C31 C32 -1(3) . . . . ?
C30 C31 C32 C33 2(2) . . . . ?
C31 C32 C33 N6 179.7(11) . . . . ?
C31 C32 C33 C28 -2.3(18) . . . . ?
C33 N6 C26 C25 176.0(9) . . . . ?
C33 N6 C26 C27 -1.0(13) . . . . ?
C33 N6 C42 C41 -171.3(14) . . . . ?
C33 N6 C42 C43 6(2) . . . . ?
C33 C28 C29 C30 -0.2(18) . . . . ?
C34 C27 C28 C29 8(2) . . . . ?
C34 C27 C28 C33 -171.1(14) . . . . ?
C34 C35 C36 N4 176.2(8) . . . . ?
C34 C35 C36 C37 1.5(16) . . . . ?
C35 C24 C25 C26 7.2(12) . . . . ?
C35 C24 C25 C41 -170.5(12) . . . . ?
C35 C36 C37 C38 174.6(10) . . . . ?
C36 N4 N5 C39 2.7(13) . . . . ?
C36 C37 C38 C39 1.2(16) . . . . ?
C37 C38 C39 N5 -0.6(16) . . . . ?
C37 C38 C39 C40 178.0(11) . . . . ?
C41 C25 C26 N6 -1.8(12) . . . . ?
C41 C25 C26 C27 174.5(12) . . . . ?
C41 C42 C43 C44 0.8(18) . . . . ?
C42 N6 C26 C25 1.9(13) . . . . ?
C42 N6 C26 C27 -175.1(9) . . . . ?
C42 N6 C33 C28 171.5(14) . . . . ?
C42 N6 C33 C32 -10(2) . . . . ?
C42 C41 C46 C45 2.9(18) . . . . ?
C42 C43 C44 C45 1.8(19) . . . . ?
C43 C44 C45 C46 -2(2) . . . . ?
C44 C45 C46 C41 0(2) . . . . ?
C46 C41 C42 N6 174.4(10) . . . . ?
C46 C41 C42 C43 -3.1(17) . . . . ?
C47 C48 C49 C50 32.1(11) . . . . ?
C47 C48 C49 C53 -75.1(11) . . . . ?
C47 C48 C57 O2 -2(2) . . . . ?
C47 C48 C57 C58 177.3(10) . . . . ?
C47 C51 C52 C53 -70.7(12) . . . . ?
C48 C47 C51 C50 -35.8(12) . . . . ?
C48 C47 C51 C52 67.4(11) . . . . ?
C48 C47 C51 C54 -163.6(12) . . . . ?
C48 C49 C50 C51 -51.7(11) . . . . ?
C48 C49 C50 C55 -170.1(13) . . . . ?
C48 C49 C50 C56 64.9(12) . . . . ?
C48 C49 C53 C52 67.5(12) . . . . ?
C48 C57 C58 F1 59.3(15) . . . . ?
C48 C57 C58 F2 -60.0(15) . . . . ?
C48 C57 C58 F3 179.0(11) . . . . ?
C49 C48 C57 O2 -175.4(11) . . . . ?
C49 C48 C57 C58 3.6(18) . . . . ?
C49 C50 C51 C47 52.2(11) . . . . ?
C49 C50 C51 C52 -52.4(11) . . . . ?
C49 C50 C51 C54 178.8(12) . . . . ?
C50 C49 C53 C52 -38.2(12) . . . . ?
C50 C51 C52 C53 31.2(13) . . . . ?
C51 C47 C48 C49 2.5(12) . . . . ?
C51 C47 C48 C57 -172.6(11) . . . . ?
C51 C52 C53 C49 3.8(13) . . . . ?
C53 C49 C50 C51 57.2(11) . . . . ?
C53 C49 C50 C55 -61.1(15) . . . . ?
C53 C49 C50 C56 173.8(11) . . . . ?
C54 C51 C52 C53 160.7(12) . . . . ?
C55 C50 C51 C47 171.2(13) . . . . ?
C55 C50 C51 C52 66.6(15) . . . . ?
C55 C50 C51 C54 -62.2(18) . . . . ?
C56 C50 C51 C47 -63.5(13) . . . . ?
C56 C50 C51 C52 -168.0(11) . . . . ?
C56 C50 C51 C54 63.2(15) . . . . ?
C57 C48 C49 C50 -153.1(12) . . . . ?
C57 C48 C49 C53 99.7(14) . . . . ?
